data_7052679
loop_
_publ_author_name
'Man, Bradley Y.-W.'
'Bhadbhade, Mohan'
'Messerle, Barbara A.'

_publ_section_title
;
 Rhodium(i) complexes bearing N-donor ligands: catalytic activity
 towards intramolecular cyclization of alkynoic acids and ligand
 lability
;
_journal_issue 8
_journal_name_full 'New Journal of Chemistry'
_journal_page_first 1730
_journal_paper_doi 10.1039/c1nj20094a
_journal_volume 35
_journal_year 2011
_chemical_formula_sum 'C56 H39 B F24 N7 Rh'
_chemical_formula_weight 1379.66
_chemical_name_systematic
;
?
;
_space_group_IT_number 1
_symmetry_cell_setting triclinic
_symmetry_space_group_name_Hall 'P 1'
_symmetry_space_group_name_H-M 'P 1'
_atom_sites_solution_hydrogens geom
_atom_sites_solution_primary direct
_atom_sites_solution_secondary difmap
_audit_creation_method SHELXL-97
_cell_angle_alpha 80.389(2)
_cell_angle_beta 74.396(2)
_cell_angle_gamma 81.914(2)
_cell_formula_units_Z 2
_cell_length_a 12.7104(5)
_cell_length_b 12.8002(5)
_cell_length_c 18.2119(7)
_cell_measurement_reflns_used 9420
_cell_measurement_temperature 293(2)
_cell_measurement_theta_max 27.918
_cell_measurement_theta_min 2.209
_cell_volume 2799.40(19)
_computing_cell_refinement '<i>SAINT</i> (Bruker, 2007)'
_computing_data_collection '<i>APEX2</i> (Bruker, 2007)'
_computing_data_reduction '<i>SAINT</i> '
_computing_molecular_graphics '<i>SHELXTL-Plus</i> (Sheldrick, 2008)'
_computing_structure_refinement '<i>SHELXL-97</i> (Sheldrick, 2008)'
_computing_structure_solution '<i>SHELXS-97</i> (Sheldrick, 2008)'
_diffrn_ambient_temperature 293(2)
_diffrn_measured_fraction_theta_full 0.999
_diffrn_measured_fraction_theta_max 0.999
_diffrn_measurement_device_type 'Bruker kappa APEXII CCD Area Detector'
_diffrn_measurement_method '\f scans, and \w scans with \k offsets'
_diffrn_radiation_monochromator graphite
_diffrn_radiation_source 'fine-focus sealed tube'
_diffrn_radiation_type MoK\a
_diffrn_radiation_wavelength 0.71073
_diffrn_reflns_av_R_equivalents 0.0507
_diffrn_reflns_av_sigmaI/netI 0.0366
_diffrn_reflns_limit_h_max 15
_diffrn_reflns_limit_h_min -15
_diffrn_reflns_limit_k_max 15
_diffrn_reflns_limit_k_min -15
_diffrn_reflns_limit_l_max 21
_diffrn_reflns_limit_l_min -21
_diffrn_reflns_number 84955
_diffrn_reflns_theta_full 25.00
_diffrn_reflns_theta_max 25.00
_diffrn_reflns_theta_min 2.13
_exptl_absorpt_coefficient_mu 0.431
_exptl_absorpt_correction_T_max 0.9276
_exptl_absorpt_correction_T_min 0.7911
_exptl_absorpt_correction_type multi-scan
_exptl_absorpt_process_details '(SADABS; Sheldrick, 2003)'
_exptl_crystal_colour Yellow
_exptl_crystal_density_diffrn 1.637
_exptl_crystal_density_method 'not measured'
_exptl_crystal_description Blocks
_exptl_crystal_F_000 1380
_exptl_crystal_size_max 0.57
_exptl_crystal_size_mid 0.24
_exptl_crystal_size_min 0.18
_refine_diff_density_max 1.410
_refine_diff_density_min -0.962
_refine_diff_density_rms 0.107
_refine_ls_abs_structure_details 'Flack H D (1983), Acta Cryst. A39, 876-881'
_refine_ls_abs_structure_Flack 0.00
_refine_ls_extinction_method none
_refine_ls_goodness_of_fit_ref 2.732
_refine_ls_hydrogen_treatment constr
_refine_ls_matrix_type full
_refine_ls_number_parameters 1729
_refine_ls_number_reflns 18632
_refine_ls_number_restraints 430
_refine_ls_restrained_S_all 2.953
_refine_ls_R_factor_all 0.0643
_refine_ls_R_factor_gt 0.0608
_refine_ls_shift/su_max 0.001
_refine_ls_shift/su_mean 0.000
_refine_ls_structure_factor_coef Fsqd
_refine_ls_weighting_details 'calc w=1/[\s^2^(Fo^2^)+(0.0100P)^2^+1.0000P] where P=(Fo^2^+2Fc^2^)/3'
_refine_ls_weighting_scheme calc
_refine_ls_wR_factor_gt 0.1511
_refine_ls_wR_factor_ref 0.1534
_reflns_number_gt 17861
_reflns_number_total 18632
_reflns_threshold_expression >2sigma(I)
_cod_data_source_file c1nj20094a.txt
_cod_data_source_block 2b
_cod_depositor_comments
;
The following automatic conversions were performed:

'_symmetry_cell_setting' value 'Triclinic' changed to 'triclinic'
according to /home/saulius/struct/CIF-dictionaries/cif_core.dic
dictionary named 'cif_core.dic' version 2.4.1 from
2010-06-29.

'_exptl_absorpt_correction_type' value 'Multi-scan'
changed to 'multi-scan' according to
/home/saulius/struct/CIF-dictionaries/cif_core.dic dictionary named
'cif_core.dic' version 2.4.1 from 2010-06-29.

Automatic conversion script
Id: cif_fix_values 1715 2011-07-08 13:25:40Z adriana 
;
_cod_original_sg_symbol_H-M P1
_cod_database_code 7052679

loop_
_symmetry_equiv_pos_as_xyz
'x, y, z'

loop_
_atom_site_label
_atom_site_type_symbol
_atom_site_fract_x
_atom_site_fract_y
_atom_site_fract_z
_atom_site_U_iso_or_equiv
_atom_site_adp_type
_atom_site_occupancy
_atom_site_symmetry_multiplicity
_atom_site_calc_flag
_atom_site_refinement_flags
_atom_site_disorder_assembly
_atom_site_disorder_group
Rh1A Rh 0.68217(4) 0.86555(4) 0.71987(3) 0.02195(15) Uani 0.84 1 d P . .
C1A C 0.7647(6) 1.0203(5) 0.8119(4) 0.0323(12) Uani 1 1 d U . .
C2A C 0.6408(6) 1.0421(5) 0.8339(4) 0.0311(15) Uani 1 1 d . . .
C3A C 0.5875(6) 1.1377(6) 0.8026(4) 0.0376(16) Uani 1 1 d . . .
C4A C 0.4717(7) 1.1543(7) 0.8265(4) 0.0437(18) Uani 1 1 d . . .
H4A H 0.4352 1.2159 0.8062 0.052 Uiso 1 1 calc R . .
C5A C 0.4119(6) 1.0797(7) 0.8797(5) 0.0448(19) Uani 1 1 d . . .
H5A H 0.3357 1.0913 0.8937 0.054 Uiso 1 1 calc R . .
C6A C 0.4627(6) 0.9906(7) 0.9115(5) 0.050(2) Uani 1 1 d . . .
H6A H 0.4220 0.9413 0.9474 0.059 Uiso 1 1 calc R . .
C7A C 0.5783(6) 0.9733(6) 0.8894(4) 0.043(2) Uani 1 1 d . . .
H7A H 0.6133 0.9136 0.9131 0.052 Uiso 1 1 calc R . .
N1A N 0.6410(6) 1.2159(6) 0.7527(5) 0.063(2) Uani 1 1 d . . .
H1A1 H 0.6045 1.2730 0.7368 0.075 Uiso 1 1 calc R . .
H1A2 H 0.7114 1.2084 0.7371 0.075 Uiso 1 1 calc R . .
N11A N 0.8111(5) 1.0437(4) 0.7295(3) 0.0292(12) Uani 1 1 d . . .
N12A N 0.7640(5) 1.0003(5) 0.6810(3) 0.0352(14) Uani 1 1 d . . .
C13A C 0.8126(7) 1.0452(6) 0.6099(4) 0.046(2) Uani 1 1 d . . .
H13A H 0.7964 1.0337 0.5652 0.055 Uiso 1 1 calc R . .
C14A C 0.8899(7) 1.1111(7) 0.6115(4) 0.050(2) Uani 1 1 d . . .
H14A H 0.9341 1.1495 0.5694 0.060 Uiso 1 1 calc R . .
C15A C 0.8883(6) 1.1082(6) 0.6879(4) 0.0410(17) Uani 1 1 d . . .
H15A H 0.9319 1.1438 0.7072 0.049 Uiso 1 1 calc R . .
N21A N 0.7998(5) 0.9065(5) 0.8362(3) 0.0286(13) Uani 1 1 d . . .
N22A N 0.7755(6) 0.8302(5) 0.8015(4) 0.0376(15) Uani 1 1 d . . .
C23A C 0.8148(6) 0.7403(6) 0.8374(4) 0.0370(16) Uani 1 1 d . . .
H23A H 0.8137 0.6734 0.8243 0.044 Uiso 1 1 calc R . .
C24A C 0.8566(6) 0.7566(6) 0.8954(4) 0.0352(16) Uani 1 1 d . . .
H24A H 0.8859 0.7051 0.9289 0.042 Uiso 1 1 calc R . .
C25A C 0.8465(5) 0.8636(6) 0.8939(4) 0.0306(15) Uani 1 1 d . . .
H25A H 0.8678 0.9004 0.9266 0.037 Uiso 1 1 calc R . .
N31A N 0.8135(5) 1.0834(4) 0.8512(3) 0.0327(11) Uani 1 1 d U . .
N32A N 0.7619(7) 1.1422(6) 0.9087(4) 0.0525(18) Uani 1 1 d . . .
C33A C 0.8431(8) 1.1699(6) 0.9351(5) 0.050(2) Uani 1 1 d . . .
H33A H 0.8347 1.2100 0.9748 0.060 Uiso 1 1 calc R . .
C34A C 0.9438(7) 1.1251(7) 0.8897(5) 0.048(2) Uani 1 1 d . . .
H34A H 1.0132 1.1320 0.8950 0.058 Uiso 1 1 calc R . .
C35A C 0.9249(5) 1.0741(5) 0.8407(4) 0.0277(14) Uani 1 1 d . . .
H35A H 0.9770 1.0377 0.8048 0.033 Uiso 1 1 calc R . .
C41A C 0.5367(7) 0.9266(8) 0.6839(5) 0.048(2) Uani 1 1 d . . .
H41A H 0.5267 1.0046 0.6762 0.058 Uiso 1 1 calc R . .
C42A C 0.6130(8) 0.8855(7) 0.6231(5) 0.049(2) Uani 1 1 d . . .
H42A H 0.6444 0.9396 0.5811 0.058 Uiso 1 1 calc R . .
C43A C 0.6011(8) 0.7831(7) 0.5969(6) 0.052(2) Uani 1 1 d . . .
H43A H 0.6309 0.7875 0.5417 0.062 Uiso 1 1 calc R . .
H43B H 0.5238 0.7731 0.6082 0.062 Uiso 1 1 calc R . .
C44A C 0.6621(8) 0.6860(7) 0.6377(5) 0.044(2) Uani 1 1 d . . .
H44A H 0.6235 0.6236 0.6439 0.053 Uiso 1 1 calc R . .
H44B H 0.7355 0.6717 0.6057 0.053 Uiso 1 1 calc R . .
C45A C 0.6695(6) 0.7056(6) 0.7163(4) 0.0340(15) Uani 1 1 d . . .
H45A H 0.7258 0.6570 0.7356 0.041 Uiso 1 1 calc R . .
C46A C 0.5820(7) 0.7374(6) 0.7740(5) 0.045(2) Uani 1 1 d . . .
H46A H 0.5885 0.7081 0.8260 0.054 Uiso 1 1 calc R . .
C47A C 0.4656(7) 0.7623(8) 0.7667(6) 0.060(2) Uani 1 1 d . . .
H47A H 0.4156 0.7453 0.8167 0.072 Uiso 1 1 calc R . .
H47B H 0.4533 0.7181 0.7321 0.072 Uiso 1 1 calc R . .
C48A C 0.4407(8) 0.8797(9) 0.7364(6) 0.065(3) Uani 1 1 d . . .
H48A H 0.3830 0.8860 0.7098 0.078 Uiso 1 1 calc R . .
H48B H 0.4137 0.9198 0.7796 0.078 Uiso 1 1 calc R . .
B1A B 0.5242(5) 0.4485(5) 0.3042(4) 0.0163(7) Uani 1 1 d U . .
C51A C 0.4823(4) 0.5140(4) 0.2300(3) 0.0166(8) Uani 1 1 d U . .
C52A C 0.5348(5) 0.5945(5) 0.1787(3) 0.0181(12) Uani 1 1 d . . .
H52A H 0.6025 0.6092 0.1827 0.022 Uiso 1 1 calc R . .
C53A C 0.4895(5) 0.6543(5) 0.1211(3) 0.0236(13) Uani 1 1 d . . .
C54A C 0.3887(6) 0.6337(6) 0.1131(4) 0.0311(15) Uani 1 1 d . . .
H54A H 0.3584 0.6725 0.0744 0.037 Uiso 1 1 calc R . .
C55A C 0.3357(5) 0.5554(5) 0.1634(4) 0.0277(14) Uani 1 1 d . A .
C56A C 0.3807(5) 0.4981(5) 0.2215(4) 0.0231(14) Uani 1 1 d . . .
H56A H 0.3411 0.4469 0.2562 0.028 Uiso 1 1 calc R . .
C57A C 0.5461(6) 0.7408(6) 0.0680(4) 0.0371(17) Uani 1 1 d . . .
C58A C 0.2257(4) 0.5287(4) 0.1587(3) 0.0529(12) Uani 1 1 d DU . .
F1A F 0.6537(4) 0.7351(4) 0.0628(3) 0.0532(13) Uani 1 1 d . . .
F2A F 0.5069(5) 0.8375(4) 0.0893(4) 0.0754(19) Uani 1 1 d . . .
F3A F 0.5365(5) 0.7467(4) -0.0031(3) 0.0624(14) Uani 1 1 d . . .
F41A F 0.2237(7) 0.5331(8) 0.0851(3) 0.0541(17) Uani 0.50 1 d PDU A 1
F51A F 0.1438(7) 0.5978(6) 0.1892(5) 0.0602(19) Uani 0.50 1 d PDU A 1
F61A F 0.1994(8) 0.4320(5) 0.1930(5) 0.0604(19) Uani 0.50 1 d PDU A 1
F42A F 0.1933(8) 0.5815(8) 0.0983(4) 0.067(2) Uani 0.50 1 d PDU A 2
F52A F 0.1475(7) 0.5502(8) 0.2212(4) 0.0592(19) Uani 0.50 1 d PDU A 2
F62A F 0.2276(8) 0.4250(4) 0.1553(6) 0.0547(18) Uani 0.50 1 d PDU A 2
C61A C 0.5141(5) 0.3200(5) 0.3134(3) 0.0174(8) Uani 1 1 d U . .
C62A C 0.5041(4) 0.2671(5) 0.2546(3) 0.0189(9) Uani 1 1 d U . .
H62A H 0.4976 0.3069 0.2081 0.023 Uiso 1 1 calc R . .
C63A C 0.5035(5) 0.1570(5) 0.2635(4) 0.0230(13) Uani 1 1 d . . .
C64A C 0.5112(5) 0.0960(5) 0.3306(4) 0.0277(14) Uani 1 1 d . . .
H64A H 0.5085 0.0228 0.3366 0.033 Uiso 1 1 calc R . .
C65A C 0.5232(5) 0.1446(5) 0.3905(4) 0.0248(13) Uani 1 1 d . . .
C66A C 0.5236(5) 0.2561(5) 0.3814(3) 0.0204(12) Uani 1 1 d . . .
H66A H 0.5305 0.2878 0.4220 0.024 Uiso 1 1 calc R . .
C67A C 0.4898(6) 0.1096(6) 0.1966(4) 0.0319(16) Uani 1 1 d . . .
C68A C 0.5398(6) 0.0773(5) 0.4616(4) 0.0336(16) Uani 1 1 d . . .
F7A F 0.5704(4) 0.1281(4) 0.1342(2) 0.0514(12) Uani 1 1 d . . .
F8A F 0.3961(4) 0.1446(4) 0.1773(3) 0.0528(12) Uani 1 1 d . . .
F9A F 0.4890(5) 0.0019(4) 0.2125(3) 0.0571(14) Uani 1 1 d . . .
F10A F 0.6206(5) 0.0023(4) 0.4485(3) 0.0638(16) Uani 1 1 d . . .
F11A F 0.4534(5) 0.0193(5) 0.4966(3) 0.0682(16) Uani 1 1 d . . .
F12A F 0.5473(5) 0.1304(4) 0.5150(3) 0.0609(15) Uani 1 1 d . . .
C71A C 0.4409(5) 0.5049(4) 0.3764(3) 0.0160(9) Uani 1 1 d U . .
C72A C 0.3489(5) 0.4615(5) 0.4251(3) 0.0175(12) Uani 1 1 d . . .
H72A H 0.3358 0.3931 0.4214 0.021 Uiso 1 1 calc R . .
C73A C 0.2750(5) 0.5199(5) 0.4798(3) 0.0211(12) Uani 1 1 d . . .
C74A C 0.2913(5) 0.6218(5) 0.4854(4) 0.0241(13) Uani 1 1 d . . .
H74A H 0.2416 0.6604 0.5211 0.029 Uiso 1 1 calc R . .
C75A C 0.3812(7) 0.6653(6) 0.4380(5) 0.0400(11) Uani 1 1 d U . .
C76A C 0.4563(5) 0.6087(5) 0.3843(3) 0.0188(12) Uani 1 1 d . . .
H76A H 0.5177 0.6399 0.3531 0.023 Uiso 1 1 calc R . .
C77A C 0.1734(5) 0.4709(5) 0.5280(4) 0.0259(14) Uani 1 1 d . . .
C78A C 0.4013(8) 0.7753(7) 0.4421(5) 0.0478(10) Uani 1 1 d U . .
F13A F 0.0951(4) 0.4824(5) 0.4917(3) 0.0593(15) Uani 1 1 d . . .
F14A F 0.1913(4) 0.3683(4) 0.5508(3) 0.0560(14) Uani 1 1 d . . .
F15A F 0.1292(5) 0.5173(5) 0.5914(3) 0.0709(18) Uani 1 1 d . . .
F16A F 0.3454(5) 0.8133(4) 0.5055(3) 0.0774(14) Uani 1 1 d U . .
F17A F 0.5073(5) 0.7818(4) 0.4422(3) 0.0646(11) Uani 1 1 d U . .
F18A F 0.3914(6) 0.8430(4) 0.3810(4) 0.0795(13) Uani 1 1 d U . .
C81A C 0.6529(5) 0.4558(4) 0.2993(3) 0.0164(8) Uani 1 1 d U . .
C82A C 0.6911(5) 0.4674(5) 0.3622(3) 0.0204(12) Uani 1 1 d . . .
H82A H 0.6400 0.4783 0.4082 0.024 Uiso 1 1 calc R . .
C83A C 0.8008(8) 0.4635(8) 0.3592(5) 0.0584(14) Uani 1 1 d U . .
C84A C 0.8797(5) 0.4472(5) 0.2919(4) 0.0278(14) Uani 1 1 d . . .
H84A H 0.9539 0.4456 0.2894 0.033 Uiso 1 1 calc R . .
C85A C 0.8452(5) 0.4331(5) 0.2279(4) 0.0245(13) Uani 1 1 d . . .
C86A C 0.7340(5) 0.4383(5) 0.2316(4) 0.0202(13) Uani 1 1 d . . .
H86A H 0.7126 0.4299 0.1880 0.024 Uiso 1 1 calc R . .
C87A C 0.8377(9) 0.4724(9) 0.4280(6) 0.0657(12) Uani 1 1 d U . .
C88A C 0.9295(6) 0.4153(7) 0.1545(5) 0.0404(18) Uani 1 1 d . . .
F19A F 0.8404(7) 0.3829(6) 0.4719(4) 0.1042(16) Uani 1 1 d U . .
F20A F 0.7687(6) 0.5354(6) 0.4742(4) 0.0906(15) Uani 1 1 d U . .
F21A F 0.9309(5) 0.5095(7) 0.4152(4) 0.0940(15) Uani 1 1 d U . .
F22A F 1.0207(4) 0.3590(6) 0.1683(3) 0.0712(18) Uani 1 1 d . . .
F23A F 0.9579(5) 0.5053(5) 0.1113(3) 0.0727(17) Uani 1 1 d . . .
F24A F 0.8931(3) 0.3608(4) 0.1112(3) 0.0492(12) Uani 1 1 d . . .
Rh1B Rh 0.91392(4) 0.92030(4) 0.23003(3) 0.02010(14) Uani 0.84 1 d P . .
C1B C 1.0427(5) 0.9983(6) 0.3499(4) 0.0288(15) Uani 1 1 d . . .
C2B C 1.1090(5) 1.0547(6) 0.3866(4) 0.0306(14) Uani 1 1 d . . .
C3B C 1.1553(6) 1.1497(6) 0.3483(4) 0.0370(16) Uani 1 1 d . . .
C4B C 1.2137(7) 1.1982(6) 0.3855(5) 0.0439(18) Uani 1 1 d . . .
H4B H 1.2413 1.2626 0.3626 0.053 Uiso 1 1 calc R . .
C5B C 1.2313(7) 1.1526(7) 0.4553(5) 0.0430(18) Uani 1 1 d . . .
H5B H 1.2753 1.1838 0.4770 0.052 Uiso 1 1 calc R . .
C6B C 1.1861(8) 1.0633(7) 0.4932(5) 0.051(2) Uani 1 1 d . . .
H6B H 1.1947 1.0363 0.5422 0.061 Uiso 1 1 calc R . .
C7B C 1.1252(5) 1.0109(6) 0.4579(4) 0.0312(15) Uani 1 1 d . . .
H7B H 1.0965 0.9477 0.4826 0.037 Uiso 1 1 calc R . .
N1B N 1.1423(6) 1.1966(5) 0.2770(4) 0.0450(16) Uani 1 1 d . . .
H1B1 H 1.1702 1.2551 0.2561 0.054 Uiso 1 1 calc R . .
H1B2 H 1.1064 1.1673 0.2535 0.054 Uiso 1 1 calc R . .
N11B N 1.1156(4) 0.9592(5) 0.2801(3) 0.0301(12) Uani 1 1 d . . .
N12B N 1.0783(5) 0.9059(5) 0.2357(3) 0.0355(14) Uani 1 1 d . . .
C13B C 1.1672(6) 0.8619(7) 0.1891(5) 0.047(2) Uani 1 1 d . . .
H13B H 1.1666 0.8226 0.1507 0.057 Uiso 1 1 calc R . .
C14B C 1.2604(6) 0.8836(8) 0.2069(5) 0.055(3) Uani 1 1 d . . .
H14B H 1.3326 0.8606 0.1836 0.067 Uiso 1 1 calc R . .
C15B C 1.2276(6) 0.9431(7) 0.2631(5) 0.0425(18) Uani 1 1 d . . .
H15B H 1.2727 0.9693 0.2869 0.051 Uiso 1 1 calc R . .
N21B N 0.9514(5) 1.0728(5) 0.3318(3) 0.0297(13) Uani 1 1 d . . .
N22B N 0.8926(5) 1.0565(5) 0.2836(4) 0.0398(15) Uani 1 1 d . . .
C23B C 0.8110(6) 1.1348(6) 0.2903(6) 0.049(2) Uani 1 1 d . . .
H23B H 0.7597 1.1471 0.2610 0.059 Uiso 1 1 calc R . .
C24B C 0.8119(6) 1.1955(6) 0.3459(6) 0.050(2) Uani 1 1 d . . .
H24B H 0.7611 1.2517 0.3629 0.060 Uiso 1 1 calc R . .
C25B C 0.9032(6) 1.1553(6) 0.3706(5) 0.0373(16) Uani 1 1 d . . .
H25B H 0.9279 1.1801 0.4075 0.045 Uiso 1 1 calc R . .
N31B N 0.9973(5) 0.9047(5) 0.4000(3) 0.0318(13) Uani 1 1 d . . .
C35B C 1.0446(7) 0.8025(6) 0.4053(4) 0.0406(17) Uani 1 1 d . . .
H35B H 1.1077 0.7746 0.3721 0.049 Uiso 1 1 calc R . .
C33B C 0.9807(9) 0.7493(7) 0.4689(6) 0.062(3) Uani 1 1 d . . .
H33B H 0.9899 0.6775 0.4881 0.074 Uiso 1 1 calc R . .
C34B C 0.8984(9) 0.8260(7) 0.4991(6) 0.063(3) Uani 1 1 d . . .
H34B H 0.8433 0.8131 0.5439 0.075 Uiso 1 1 calc R . .
N32B N 0.9084(5) 0.9164(5) 0.4571(4) 0.0411(15) Uani 1 1 d . . .
C41B C 0.7408(7) 0.9211(7) 0.2471(6) 0.050(2) Uani 1 1 d . . .
H41B H 0.6970 0.9695 0.2829 0.060 Uiso 1 1 calc R . .
C42B C 0.7887(7) 0.9739(7) 0.1723(5) 0.049(2) Uani 1 1 d . . .
H42B H 0.7705 1.0513 0.1659 0.059 Uiso 1 1 calc R . .
C43B C 0.8119(11) 0.9246(9) 0.0994(6) 0.070(3) Uani 1 1 d . . .
H43C H 0.8631 0.9649 0.0591 0.085 Uiso 1 1 calc R . .
H43D H 0.7443 0.9287 0.0835 0.085 Uiso 1 1 calc R . .
C44B C 0.8596(9) 0.8092(9) 0.1092(6) 0.063(3) Uani 1 1 d . . .
H44C H 0.9000 0.7895 0.0593 0.076 Uiso 1 1 calc R . .
H44D H 0.8003 0.7640 0.1299 0.076 Uiso 1 1 calc R . .
C45B C 0.9368(7) 0.7909(7) 0.1636(6) 0.051(2) Uani 1 1 d . . .
H45B H 1.0135 0.7683 0.1395 0.062 Uiso 1 1 calc R . .
C46B C 0.9057(7) 0.7581(6) 0.2354(5) 0.045(2) Uani 1 1 d . . .
H46B H 0.9633 0.7136 0.2559 0.054 Uiso 1 1 calc R . .
C47B C 0.7888(9) 0.7290(8) 0.2780(9) 0.085(4) Uani 1 1 d . . .
H47C H 0.7768 0.6640 0.2622 0.102 Uiso 1 1 calc R . .
H47D H 0.7832 0.7154 0.3329 0.102 Uiso 1 1 calc R . .
C48B C 0.7039(8) 0.8118(8) 0.2635(7) 0.066(3) Uani 1 1 d . . .
H48C H 0.6414 0.8088 0.3080 0.079 Uiso 1 1 calc R . .
H48D H 0.6799 0.7984 0.2200 0.079 Uiso 1 1 calc R . .
B1B B 0.1394(5) 0.4580(5) 0.8403(4) 0.0180(8) Uani 1 1 d U . .
C51B C 0.1780(5) 0.3890(5) 0.9144(3) 0.0174(9) Uani 1 1 d U . .
C52B C 0.2822(5) 0.4027(6) 0.9245(4) 0.0272(14) Uani 1 1 d . . .
H52B H 0.3204 0.4584 0.8946 0.033 Uiso 1 1 calc R . .
C53B C 0.3277(5) 0.3346(7) 0.9781(4) 0.0363(17) Uani 1 1 d . B .
C54B C 0.2734(6) 0.2526(7) 1.0245(4) 0.0374(17) Uani 1 1 d . . .
H54B H 0.3039 0.2084 1.0611 0.045 Uiso 1 1 calc R . .
C55B C 0.1701(5) 0.2370(5) 1.0153(3) 0.0259(11) Uani 1 1 d U . .
C56B C 0.1261(5) 0.3048(5) 0.9610(3) 0.0232(11) Uani 1 1 d U . .
H56B H 0.0581 0.2931 0.9557 0.028 Uiso 1 1 calc R . .
C57B C 0.4377(4) 0.3535(6) 0.9856(3) 0.0740(18) Uani 1 1 d DU . .
C58B C 0.1148(7) 0.1436(6) 1.0615(4) 0.0389(18) Uani 1 1 d . . .
F1B F 0.4391(8) 0.4601(6) 0.9834(7) 0.082(2) Uani 0.50 1 d PDU B 1
F2B F 0.4585(9) 0.3108(10) 1.0523(4) 0.092(2) Uani 0.50 1 d PDU B 1
F3B F 0.5216(7) 0.3261(10) 0.9292(5) 0.086(2) Uani 0.50 1 d PDU B 1
F1B' F 0.4961(7) 0.4124(9) 0.9255(5) 0.083(2) Uani 0.50 1 d PDU B 2
F2B' F 0.4354(8) 0.3923(9) 1.0488(5) 0.075(2) Uani 0.50 1 d PDU B 2
F3B' F 0.4994(7) 0.2577(6) 0.9901(6) 0.072(2) Uani 0.50 1 d PDU B 2
F4B F 0.1168(7) 0.1267(5) 1.1332(3) 0.086(2) Uani 1 1 d . . .
F5B F 0.1556(7) 0.0534(4) 1.0337(4) 0.099(3) Uani 1 1 d . . .
F6B F 0.0093(5) 0.1510(5) 1.0622(4) 0.085(2) Uani 1 1 d . . .
C61B C 0.0098(5) 0.4503(4) 0.8448(3) 0.0176(9) Uani 1 1 d U . .
C62B C -0.0749(5) 0.4632(5) 0.9121(3) 0.0202(12) Uani 1 1 d . . .
H62B H -0.0563 0.4720 0.9565 0.024 Uiso 1 1 calc R . .
C63B C -0.1836(5) 0.4632(5) 0.9141(4) 0.0255(14) Uani 1 1 d . . .
C64B C -0.2172(5) 0.4522(5) 0.8496(4) 0.0286(15) Uani 1 1 d . . .
H64B H -0.2910 0.4515 0.8517 0.034 Uiso 1 1 calc R . .
C65B C -0.1367(5) 0.4424(4) 0.7820(4) 0.0223(12) Uani 1 1 d . . .
C66B C -0.0258(5) 0.4396(5) 0.7796(4) 0.0222(13) Uani 1 1 d . . .
H66B H 0.0263 0.4305 0.7337 0.027 Uiso 1 1 calc R . .
C67B C -0.2690(6) 0.4772(7) 0.9885(5) 0.0445(19) Uani 1 1 d . . .
C68B C -0.1658(6) 0.4344(6) 0.7097(5) 0.0369(17) Uani 1 1 d . . .
F7B F -0.2374(4) 0.5286(4) 1.0349(2) 0.0485(12) Uani 1 1 d . . .
F8B F -0.2989(5) 0.3852(5) 1.0284(3) 0.0705(17) Uani 1 1 d . . .
F9B F -0.3617(3) 0.5326(5) 0.9750(3) 0.0625(15) Uani 1 1 d . . .
F10B F -0.2732(4) 0.4393(5) 0.7167(3) 0.0613(14) Uani 1 1 d . . .
F11B F -0.1236(6) 0.3428(5) 0.6832(4) 0.080(2) Uani 1 1 d . . .
F12B F -0.1276(4) 0.5107(4) 0.6523(2) 0.0502(12) Uani 1 1 d . . .
C71B C 0.2202(5) 0.4039(5) 0.7676(3) 0.0170(9) Uani 1 1 d U . .
C72B C 0.2023(5) 0.3005(5) 0.7581(4) 0.0196(13) Uani 1 1 d . . .
H72B H 0.1421 0.2690 0.7907 0.023 Uiso 1 1 calc R . .
C73B C 0.2719(5) 0.2450(5) 0.7016(3) 0.0204(12) Uani 1 1 d . . .
C74B C 0.3645(5) 0.2885(5) 0.6522(3) 0.0245(13) Uani 1 1 d . . .
H74B H 0.4113 0.2516 0.6142 0.029 Uiso 1 1 calc R . .
C75B C 0.3842(5) 0.3883(5) 0.6618(3) 0.0219(13) Uani 1 1 d . . .
C76B C 0.3127(5) 0.4436(5) 0.7178(3) 0.0212(12) Uani 1 1 d . . .
H76B H 0.3281 0.5109 0.7220 0.025 Uiso 1 1 calc R . .
C77B C 0.4840(5) 0.4350(5) 0.6123(3) 0.0260(14) Uani 1 1 d . . .
C78B C 0.2421(6) 0.1400(5) 0.6929(4) 0.0338(16) Uani 1 1 d . . .
F13B F 0.2239(5) 0.0751(4) 0.7580(3) 0.0649(16) Uani 1 1 d . . .
F14B F 0.1475(4) 0.1489(4) 0.6714(3) 0.0604(14) Uani 1 1 d . . .
F15B F 0.3161(4) 0.0901(4) 0.6395(3) 0.0546(13) Uani 1 1 d . . .
F16B F 0.5252(4) 0.3943(5) 0.5469(3) 0.0646(16) Uani 1 1 d . . .
F17B F 0.4670(4) 0.5410(4) 0.5906(3) 0.0522(13) Uani 1 1 d . . .
F18B F 0.5635(3) 0.4250(4) 0.6482(3) 0.0461(11) Uani 1 1 d . . .
C81B C 0.1480(5) 0.5859(5) 0.8307(3) 0.0195(9) Uani 1 1 d U . .
C82B C 0.1332(6) 0.6501(6) 0.7635(4) 0.0288(16) Uani 1 1 d . . .
H82B H 0.1266 0.6168 0.7235 0.035 Uiso 1 1 calc R . .
C83B C 0.1277(6) 0.7600(6) 0.7527(4) 0.0312(17) Uani 1 1 d . C .
C84B C 0.1435(6) 0.8120(6) 0.8105(4) 0.0369(11) Uani 1 1 d U . .
H84B H 0.1433 0.8857 0.8038 0.044 Uiso 1 1 calc R . .
C85B C 0.1594(6) 0.7507(6) 0.8778(4) 0.0381(9) Uani 1 1 d U D .
C86B C 0.1598(6) 0.6412(6) 0.8885(4) 0.0330(11) Uani 1 1 d U . .
H86B H 0.1681 0.6028 0.9351 0.040 Uiso 1 1 calc R . .
C87B C 0.1099(5) 0.8260(4) 0.6817(3) 0.0588(14) Uani 1 1 d DU . .
C88B C 0.1727(4) 0.8077(4) 0.9401(3) 0.0481(9) Uani 1 1 d DU . .
F19B F 0.0982(8) 0.7676(6) 0.6314(5) 0.0582(19) Uani 0.50 1 d PDU C 1
F20B F 0.2015(6) 0.8755(7) 0.6464(5) 0.0672(19) Uani 0.50 1 d PDU C 1
F21B F 0.0282(7) 0.9026(6) 0.6910(5) 0.065(2) Uani 0.50 1 d PDU C 1
F19' F 0.1522(8) 0.7828(7) 0.6175(4) 0.064(2) Uani 0.50 1 d PDU C 2
F20' F 0.1407(9) 0.9236(5) 0.6694(6) 0.075(2) Uani 0.50 1 d PDU C 2
F21' F 0.0002(5) 0.8396(8) 0.6889(6) 0.076(2) Uani 0.50 1 d PDU C 2
F22B F 0.0992(6) 0.7868(7) 1.0054(4) 0.0639(18) Uani 0.50 1 d PDU D 1
F23B F 0.2714(5) 0.7701(6) 0.9548(5) 0.0526(15) Uani 0.50 1 d PDU D 1
F24B F 0.1756(7) 0.9112(4) 0.9213(5) 0.0558(16) Uani 0.50 1 d PDU D 1
F22' F 0.0816(6) 0.8768(6) 0.9623(5) 0.0587(16) Uani 0.50 1 d PDU D 2
F23' F 0.1816(8) 0.7468(6) 1.0050(4) 0.0613(16) Uani 0.50 1 d PDU D 2
F24' F 0.2547(6) 0.8686(7) 0.9172(5) 0.0650(17) Uani 0.50 1 d PDU D 2
Rh1' Rh 0.7552(3) 0.9830(3) 0.90736(19) 0.0321(7) Uani 0.16 1 d P . .
Rh2' Rh 0.9777(3) 1.0410(3) 0.4193(2) 0.0365(8) Uani 0.16 1 d P . .

loop_
_atom_site_aniso_label
_atom_site_aniso_U_11
_atom_site_aniso_U_22
_atom_site_aniso_U_33
_atom_site_aniso_U_23
_atom_site_aniso_U_13
_atom_site_aniso_U_12
Rh1A 0.0279(3) 0.0150(3) 0.0252(3) 0.0001(2) -0.0136(2) 0.0002(2)
C1A 0.043(3) 0.020(2) 0.035(3) -0.008(2) -0.009(2) -0.001(2)
C2A 0.035(4) 0.029(4) 0.032(4) -0.008(3) -0.011(3) 0.001(3)
C3A 0.040(4) 0.033(4) 0.038(4) -0.008(3) -0.008(3) 0.002(3)
C4A 0.045(4) 0.046(5) 0.038(4) -0.005(3) -0.009(3) 0.001(4)
C5A 0.023(4) 0.061(5) 0.049(4) -0.019(4) -0.006(3) 0.007(4)
C6A 0.030(4) 0.051(5) 0.053(5) 0.016(4) -0.002(4) -0.001(4)
C7A 0.027(4) 0.033(4) 0.044(4) 0.019(3) 0.009(3) 0.018(3)
N1A 0.046(4) 0.034(4) 0.082(5) 0.021(4) 0.002(4) 0.016(3)
N11A 0.048(3) 0.020(3) 0.020(3) 0.006(2) -0.012(2) -0.007(3)
N12A 0.040(3) 0.027(3) 0.030(3) 0.002(2) 0.001(3) 0.003(3)
C13A 0.070(6) 0.038(4) 0.028(4) -0.001(3) -0.011(4) -0.006(4)
C14A 0.061(5) 0.042(5) 0.032(4) 0.003(3) 0.010(4) -0.010(4)
C15A 0.035(4) 0.042(4) 0.041(4) -0.002(3) -0.004(3) -0.005(3)
N21A 0.027(3) 0.029(3) 0.033(3) -0.007(2) -0.014(2) 0.005(2)
N22A 0.057(4) 0.020(3) 0.036(3) -0.003(3) -0.016(3) 0.000(3)
C23A 0.049(4) 0.021(3) 0.041(4) 0.002(3) -0.020(3) 0.005(3)
C24A 0.037(4) 0.026(4) 0.045(4) 0.003(3) -0.019(3) 0.001(3)
C25A 0.026(3) 0.037(4) 0.033(3) -0.008(3) -0.015(3) 0.002(3)
N31A 0.043(3) 0.021(2) 0.036(2) -0.0077(19) -0.010(2) -0.002(2)
N32A 0.069(5) 0.037(4) 0.058(4) -0.023(3) -0.022(4) 0.003(4)
C33A 0.072(6) 0.031(4) 0.056(5) -0.020(4) -0.020(4) -0.010(4)
C34A 0.044(5) 0.048(5) 0.055(5) 0.001(4) -0.015(4) -0.015(4)
C35A 0.024(3) 0.029(3) 0.031(3) -0.009(3) -0.002(3) -0.007(3)
C41A 0.041(5) 0.051(5) 0.061(5) -0.014(4) -0.033(4) 0.013(4)
C42A 0.070(6) 0.036(4) 0.048(5) 0.004(4) -0.040(4) 0.003(4)
C43A 0.068(6) 0.040(5) 0.060(5) -0.015(4) -0.040(5) 0.005(4)
C44A 0.058(5) 0.033(4) 0.046(5) -0.007(4) -0.024(4) 0.001(4)
C45A 0.039(4) 0.027(4) 0.040(4) -0.004(3) -0.018(3) -0.003(3)
C46A 0.061(5) 0.033(4) 0.050(5) 0.013(3) -0.032(4) -0.020(4)
C47A 0.042(5) 0.073(7) 0.053(5) -0.002(5) 0.004(4) -0.005(5)
C48A 0.047(6) 0.080(7) 0.073(6) -0.031(6) -0.017(5) 0.005(5)
B1A 0.0157(15) 0.0148(15) 0.0180(15) -0.0010(13) -0.0057(13) 0.0013(13)
C51A 0.0166(19) 0.0153(18) 0.0174(17) -0.0022(15) -0.0047(15) 0.0008(17)
C52A 0.011(3) 0.020(3) 0.021(3) -0.004(2) -0.003(2) 0.005(2)
C53A 0.026(3) 0.022(3) 0.020(3) -0.002(2) -0.004(2) 0.004(3)
C54A 0.031(4) 0.034(4) 0.026(3) -0.004(3) -0.013(3) 0.013(3)
C55A 0.023(3) 0.025(3) 0.034(4) -0.007(3) -0.008(3) 0.006(3)
C56A 0.019(3) 0.023(3) 0.027(3) -0.002(3) -0.009(3) 0.003(3)
C57A 0.036(4) 0.027(4) 0.034(4) 0.010(3) 0.000(3) 0.009(3)
C58A 0.032(2) 0.063(3) 0.072(3) -0.008(2) -0.030(2) -0.001(2)
F1A 0.038(3) 0.049(3) 0.058(3) 0.023(2) -0.005(2) -0.006(2)
F2A 0.081(4) 0.021(2) 0.092(4) 0.005(2) 0.023(3) 0.001(2)
F3A 0.077(4) 0.070(3) 0.036(3) 0.028(2) -0.020(2) -0.022(3)
F41A 0.036(4) 0.065(4) 0.074(3) -0.014(3) -0.038(3) 0.006(4)
F51A 0.032(3) 0.071(4) 0.081(4) -0.013(4) -0.021(3) 0.001(3)
F61A 0.039(4) 0.066(3) 0.085(4) -0.002(3) -0.031(4) -0.012(3)
F42A 0.039(4) 0.084(4) 0.083(4) 0.004(4) -0.037(3) 0.002(4)
F52A 0.030(3) 0.067(4) 0.081(4) -0.008(3) -0.021(3) 0.003(4)
F62A 0.034(4) 0.065(3) 0.075(4) -0.014(3) -0.026(4) -0.010(3)
C61A 0.0144(17) 0.0161(16) 0.0205(17) -0.0023(13) -0.0036(15) 0.0006(14)
C62A 0.014(2) 0.019(2) 0.021(2) -0.0039(16) -0.0017(17) 0.0018(18)
C63A 0.019(3) 0.018(3) 0.029(3) -0.008(2) 0.001(2) -0.001(2)
C64A 0.032(3) 0.014(3) 0.032(3) -0.007(3) 0.001(3) -0.001(3)
C65A 0.026(3) 0.017(3) 0.030(3) -0.004(2) -0.005(3) 0.001(3)
C66A 0.027(3) 0.015(3) 0.020(3) -0.007(2) -0.006(2) 0.001(3)
C67A 0.044(4) 0.022(4) 0.034(4) -0.008(3) -0.013(3) -0.007(3)
C68A 0.051(4) 0.017(3) 0.024(3) 0.001(3) 0.003(3) 0.000(3)
F7A 0.060(3) 0.064(3) 0.035(2) -0.026(2) -0.005(2) -0.012(3)
F8A 0.057(3) 0.055(3) 0.064(3) -0.026(2) -0.039(2) 0.005(2)
F9A 0.093(4) 0.019(2) 0.076(3) -0.016(2) -0.045(3) -0.004(2)
F10A 0.076(3) 0.052(3) 0.045(3) 0.003(2) -0.013(2) 0.042(3)
F11A 0.077(4) 0.066(3) 0.054(3) 0.024(3) -0.011(3) -0.031(3)
F12A 0.119(5) 0.032(2) 0.044(3) 0.000(2) -0.047(3) -0.002(3)
C71A 0.0160(18) 0.0148(18) 0.0167(17) 0.0005(15) -0.0068(15) 0.0021(17)
C72A 0.018(3) 0.016(3) 0.020(3) 0.000(2) -0.008(2) -0.003(2)
C73A 0.019(3) 0.026(3) 0.017(3) 0.001(2) -0.003(2) -0.005(3)
C74A 0.021(3) 0.024(3) 0.024(3) -0.005(2) -0.001(2) 0.000(3)
C75A 0.052(3) 0.028(2) 0.043(3) -0.0133(18) -0.010(2) -0.009(2)
C76A 0.016(3) 0.014(3) 0.023(3) 0.004(2) -0.004(2) 0.001(2)
C77A 0.018(3) 0.030(4) 0.026(3) 0.000(3) -0.002(3) -0.003(3)
C78A 0.062(2) 0.031(2) 0.053(2) -0.0169(16) -0.007(2) -0.013(2)
F13A 0.029(2) 0.091(4) 0.059(3) 0.025(3) -0.023(2) -0.027(3)
F14A 0.034(2) 0.041(3) 0.072(3) 0.025(2) 0.002(2) -0.003(2)
F15A 0.064(3) 0.094(4) 0.047(3) -0.037(3) 0.031(3) -0.040(3)
F16A 0.094(3) 0.047(3) 0.079(2) -0.037(2) 0.025(3) -0.020(2)
F17A 0.064(2) 0.049(2) 0.087(3) -0.028(2) -0.011(2) -0.022(2)
F18A 0.125(4) 0.037(2) 0.082(2) 0.004(2) -0.037(3) -0.018(3)
C81A 0.0164(16) 0.0140(19) 0.0175(19) 0.0016(17) -0.0057(15) 0.0006(15)
C82A 0.024(3) 0.017(3) 0.024(3) -0.004(2) -0.011(2) -0.004(2)
C83A 0.065(3) 0.070(3) 0.061(3) -0.018(2) -0.047(3) -0.006(3)
C84A 0.016(3) 0.024(3) 0.043(4) -0.001(3) -0.010(3) 0.001(3)
C85A 0.013(3) 0.026(3) 0.032(3) -0.003(3) -0.005(2) 0.002(3)
C86A 0.018(3) 0.021(3) 0.023(3) -0.002(2) -0.009(2) 0.000(2)
C87A 0.073(3) 0.083(3) 0.065(3) -0.020(2) -0.052(2) -0.006(2)
C88A 0.016(3) 0.053(5) 0.046(4) 0.001(4) -0.003(3) 0.001(3)
F19A 0.148(4) 0.102(3) 0.080(3) 0.005(3) -0.071(3) -0.006(3)
F20A 0.092(3) 0.127(4) 0.075(3) -0.046(3) -0.050(3) 0.010(3)
F21A 0.078(3) 0.146(4) 0.088(3) -0.031(3) -0.053(3) -0.026(3)
F22A 0.026(2) 0.120(5) 0.060(3) -0.021(3) -0.010(2) 0.027(3)
F23A 0.063(3) 0.088(4) 0.051(3) 0.011(3) 0.011(3) -0.030(3)
F24A 0.030(2) 0.073(3) 0.041(2) -0.025(2) -0.0007(19) 0.009(2)
Rh1B 0.0159(3) 0.0199(3) 0.0247(3) -0.0018(2) -0.0063(2) -0.0016(2)
C1B 0.025(3) 0.027(4) 0.030(3) 0.003(3) -0.005(3) 0.001(3)
C2B 0.029(3) 0.030(4) 0.031(3) -0.006(3) -0.005(3) 0.003(3)
C3B 0.047(4) 0.023(4) 0.040(4) -0.003(3) -0.011(3) -0.001(3)
C4B 0.048(5) 0.034(4) 0.052(5) -0.002(3) -0.017(4) -0.008(4)
C5B 0.043(4) 0.043(5) 0.046(4) -0.005(4) -0.012(4) -0.010(4)
C6B 0.064(5) 0.056(5) 0.033(4) -0.003(4) -0.016(4) -0.007(5)
C7B 0.024(3) 0.041(4) 0.024(3) 0.001(3) -0.005(3) 0.003(3)
N1B 0.064(4) 0.032(3) 0.044(4) 0.010(3) -0.026(3) -0.013(3)
N11B 0.019(3) 0.034(3) 0.033(3) -0.003(2) -0.002(2) 0.003(2)
N12B 0.026(3) 0.043(4) 0.034(3) -0.006(3) -0.004(3) 0.002(3)
C13B 0.036(4) 0.053(5) 0.052(5) -0.024(4) -0.006(4) 0.008(4)
C14B 0.016(3) 0.083(7) 0.077(6) -0.048(5) -0.007(4) -0.004(4)
C15B 0.021(3) 0.047(5) 0.056(5) -0.012(4) -0.006(3) 0.005(3)
N21B 0.035(3) 0.024(3) 0.029(3) -0.003(2) -0.009(3) 0.002(3)
N22B 0.027(3) 0.041(4) 0.056(4) -0.008(3) -0.021(3) 0.002(3)
C23B 0.030(4) 0.028(4) 0.090(6) -0.010(4) -0.025(4) 0.018(3)
C24B 0.030(4) 0.027(4) 0.099(7) -0.015(4) -0.025(4) 0.004(3)
C25B 0.033(4) 0.027(4) 0.053(4) -0.011(3) -0.010(3) 0.001(3)
N31B 0.030(3) 0.027(3) 0.037(3) -0.002(2) -0.010(3) 0.001(2)
C35B 0.048(4) 0.027(4) 0.044(4) 0.000(3) -0.012(3) 0.002(3)
C33B 0.076(7) 0.025(4) 0.081(7) 0.008(4) -0.025(6) -0.006(5)
C34B 0.066(6) 0.041(5) 0.067(6) 0.013(4) 0.004(5) -0.021(5)
N32B 0.034(3) 0.041(4) 0.035(3) 0.003(3) 0.006(3) 0.001(3)
C41B 0.034(4) 0.046(5) 0.076(6) -0.020(4) -0.014(4) -0.006(4)
C42B 0.048(5) 0.036(5) 0.074(6) 0.003(4) -0.036(5) -0.012(4)
C43B 0.105(9) 0.069(7) 0.061(6) 0.002(5) -0.058(6) -0.031(6)
C44B 0.059(6) 0.078(7) 0.065(6) -0.029(5) -0.032(5) 0.007(5)
C45B 0.040(5) 0.056(5) 0.066(6) -0.030(5) -0.022(4) 0.007(4)
C46B 0.057(5) 0.024(4) 0.064(6) -0.018(4) -0.028(4) 0.006(4)
C47B 0.066(7) 0.043(6) 0.132(11) 0.005(6) -0.004(7) -0.025(5)
C48B 0.048(5) 0.053(6) 0.080(7) 0.007(5) 0.011(5) -0.023(5)
B1B 0.0189(16) 0.0169(16) 0.0199(16) -0.0031(13) -0.0068(13) -0.0025(14)
C51B 0.021(2) 0.0176(19) 0.0176(18) -0.0083(16) -0.0078(16) -0.0022(18)
C52B 0.027(3) 0.033(4) 0.026(3) -0.014(3) -0.008(3) -0.001(3)
C53B 0.020(3) 0.062(5) 0.032(4) -0.010(3) -0.015(3) -0.001(3)
C54B 0.037(4) 0.050(5) 0.027(3) -0.003(3) -0.019(3) 0.011(3)
C55B 0.034(3) 0.026(3) 0.019(2) -0.0050(19) -0.009(2) 0.003(2)
C56B 0.030(3) 0.024(2) 0.018(2) -0.0060(19) -0.009(2) 0.000(2)
C57B 0.032(2) 0.131(5) 0.075(3) -0.035(4) -0.029(2) -0.005(3)
C58B 0.063(5) 0.032(4) 0.021(3) 0.003(3) -0.015(3) -0.002(4)
F1B 0.039(4) 0.130(5) 0.092(5) -0.036(4) -0.029(4) -0.004(4)
F2B 0.053(4) 0.153(6) 0.085(4) -0.019(5) -0.041(3) -0.008(5)
F3B 0.036(4) 0.141(6) 0.091(4) -0.044(5) -0.016(3) -0.008(4)
F1B' 0.031(4) 0.147(6) 0.083(4) -0.016(4) -0.034(3) -0.008(4)
F2B' 0.029(4) 0.132(6) 0.083(4) -0.048(4) -0.029(3) 0.000(4)
F3B' 0.027(3) 0.126(6) 0.076(4) -0.039(4) -0.021(3) -0.004(3)
F4B 0.150(6) 0.079(4) 0.032(3) 0.020(3) -0.030(3) -0.042(4)
F5B 0.149(7) 0.029(3) 0.090(4) -0.013(3) 0.025(4) -0.015(3)
F6B 0.064(4) 0.082(4) 0.094(4) 0.058(4) -0.023(3) -0.033(3)
C61B 0.0188(17) 0.015(2) 0.020(2) -0.0015(17) -0.0069(15) -0.0014(16)
C62B 0.022(3) 0.018(3) 0.018(3) -0.001(2) -0.003(2) -0.001(2)
C63B 0.023(3) 0.019(3) 0.032(3) 0.001(3) -0.005(3) -0.003(3)
C64B 0.016(3) 0.021(3) 0.051(4) -0.001(3) -0.015(3) -0.001(3)
C65B 0.025(3) 0.008(3) 0.036(3) -0.001(2) -0.013(3) 0.001(2)
C66B 0.024(3) 0.017(3) 0.025(3) 0.002(2) -0.008(2) -0.001(3)
C67B 0.027(4) 0.052(5) 0.046(4) -0.003(4) -0.002(3) 0.007(4)
C68B 0.036(4) 0.029(4) 0.055(5) -0.004(3) -0.028(3) -0.004(3)
F7B 0.034(2) 0.066(3) 0.039(2) -0.018(2) 0.0046(19) 0.000(2)
F8B 0.060(3) 0.058(3) 0.065(3) 0.010(3) 0.027(3) -0.018(3)
F9B 0.020(2) 0.092(4) 0.071(3) -0.026(3) -0.008(2) 0.019(2)
F10B 0.048(3) 0.075(4) 0.076(3) 0.004(3) -0.043(3) -0.021(3)
F11B 0.122(5) 0.057(3) 0.094(5) -0.043(3) -0.083(4) 0.025(3)
F12B 0.049(3) 0.067(3) 0.038(2) 0.010(2) -0.022(2) -0.014(2)
C71B 0.0178(18) 0.0169(19) 0.0183(18) -0.0017(16) -0.0085(16) -0.0011(17)
C72B 0.023(3) 0.015(3) 0.022(3) -0.004(2) -0.006(2) -0.004(2)
C73B 0.018(3) 0.019(3) 0.026(3) -0.008(2) -0.007(2) 0.000(2)
C74B 0.023(3) 0.026(3) 0.022(3) -0.005(3) -0.004(2) 0.004(3)
C75B 0.018(3) 0.027(3) 0.022(3) 0.000(2) -0.009(2) -0.004(3)
C76B 0.027(3) 0.017(3) 0.021(3) -0.003(2) -0.007(2) -0.004(3)
C77B 0.024(3) 0.035(4) 0.021(3) -0.004(3) -0.007(3) -0.005(3)
C78B 0.038(4) 0.025(4) 0.030(4) -0.007(3) 0.009(3) -0.005(3)
F13B 0.104(4) 0.028(2) 0.056(3) -0.007(2) 0.000(3) -0.022(3)
F14B 0.048(3) 0.052(3) 0.094(4) -0.030(3) -0.022(3) -0.017(2)
F15B 0.054(3) 0.033(2) 0.069(3) -0.031(2) 0.014(2) -0.008(2)
F16B 0.057(3) 0.096(4) 0.041(3) -0.032(3) 0.020(2) -0.044(3)
F17B 0.035(2) 0.045(3) 0.062(3) 0.029(2) -0.008(2) -0.010(2)
F18B 0.027(2) 0.061(3) 0.053(3) 0.016(2) -0.0234(19) -0.017(2)
C81B 0.018(2) 0.0174(18) 0.023(2) -0.0039(15) -0.0031(17) -0.0030(16)
C82B 0.029(4) 0.024(4) 0.030(4) -0.008(3) 0.000(3) 0.002(3)
C83B 0.042(4) 0.025(4) 0.017(3) 0.002(3) 0.009(3) -0.009(3)
C84B 0.045(3) 0.030(2) 0.037(2) -0.0142(18) -0.004(2) -0.010(2)
C85B 0.046(2) 0.0341(19) 0.0384(18) -0.0160(15) -0.0082(16) -0.0093(17)
C86B 0.037(2) 0.033(2) 0.032(2) -0.0121(18) -0.008(2) -0.009(2)
C87B 0.092(3) 0.035(2) 0.036(2) 0.0027(19) -0.009(2) 0.019(2)
C88B 0.062(2) 0.0442(19) 0.0464(18) -0.0237(16) -0.0148(17) -0.0078(18)
F19B 0.096(5) 0.036(3) 0.030(3) 0.004(3) -0.015(4) 0.020(3)
F20B 0.097(4) 0.048(4) 0.041(4) 0.013(3) -0.010(3) 0.007(3)
F21B 0.103(4) 0.033(3) 0.038(3) 0.005(3) -0.007(4) 0.028(3)
F19' 0.096(5) 0.048(4) 0.032(3) -0.001(3) -0.007(3) 0.029(4)
F20' 0.122(5) 0.035(3) 0.054(4) 0.008(3) -0.018(4) 0.012(3)
F21' 0.087(4) 0.059(4) 0.053(4) 0.021(4) 0.001(3) 0.026(3)
F22B 0.074(3) 0.073(4) 0.048(3) -0.031(3) -0.004(3) -0.014(4)
F23B 0.067(3) 0.049(3) 0.055(4) -0.027(3) -0.026(2) -0.005(3)
F24B 0.079(4) 0.041(2) 0.062(4) -0.028(2) -0.028(3) -0.005(3)
F22' 0.073(3) 0.056(4) 0.055(4) -0.033(3) -0.019(3) 0.006(3)
F23' 0.093(4) 0.052(3) 0.048(3) -0.024(2) -0.027(3) 0.002(3)
F24' 0.077(3) 0.068(4) 0.062(4) -0.036(3) -0.011(3) -0.028(3)
Rh1' 0.0292(17) 0.0340(19) 0.0316(17) -0.0060(14) -0.0062(14) 0.0012(15)
Rh2' 0.044(2) 0.0307(19) 0.0375(19) -0.0048(15) -0.0190(16) 0.0028(16)

loop_
_atom_type_symbol
_atom_type_description
_atom_type_scat_dispersion_real
_atom_type_scat_dispersion_imag
_atom_type_scat_source
C C 0.0033 0.0016 'International Tables Vol C Tables 4.2.6.8 and 6.1.1.4'
B B 0.0013 0.0007 'International Tables Vol C Tables 4.2.6.8 and 6.1.1.4'
F F 0.0171 0.0103 'International Tables Vol C Tables 4.2.6.8 and 6.1.1.4'
N N 0.0061 0.0033 'International Tables Vol C Tables 4.2.6.8 and 6.1.1.4'
Rh Rh -1.1178 0.9187 'International Tables Vol C Tables 4.2.6.8 and 6.1.1.4'
H H 0.0000 0.0000 'International Tables Vol C Tables 4.2.6.8 and 6.1.1.4'

loop_
_geom_angle_atom_site_label_1
_geom_angle_atom_site_label_2
_geom_angle_atom_site_label_3
_geom_angle
_geom_angle_site_symmetry_1
_geom_angle_site_symmetry_3
_geom_angle_publ_flag
N12A Rh1A C45A 150.6(3) . . ?
N12A Rh1A N22A 86.1(2) . . ?
C45A Rh1A N22A 93.7(3) . . ?
N12A Rh1A C41A 97.3(3) . . ?
C45A Rh1A C41A 96.0(3) . . ?
N22A Rh1A C41A 153.0(3) . . ?
N12A Rh1A C42A 93.5(3) . . ?
C45A Rh1A C42A 81.3(3) . . ?
N22A Rh1A C42A 169.0(3) . . ?
C41A Rh1A C42A 37.9(3) . . ?
N12A Rh1A C46A 171.5(3) . . ?
C45A Rh1A C46A 37.8(3) . . ?
N22A Rh1A C46A 92.2(3) . . ?
C41A Rh1A C46A 80.5(4) . . ?
C42A Rh1A C46A 89.8(3) . . ?
N11A C1A N31A 108.6(6) . . ?
N11A C1A N21A 107.8(5) . . ?
N31A C1A N21A 106.5(6) . . ?
N11A C1A C2A 112.4(6) . . ?
N31A C1A C2A 110.4(5) . . ?
N21A C1A C2A 110.9(6) . . ?
N11A C1A Rh1' 161.0(6) . . ?
N31A C1A Rh1' 61.8(4) . . ?
N21A C1A Rh1' 63.3(4) . . ?
C2A C1A Rh1' 86.6(4) . . ?
C7A C2A C3A 118.7(6) . . ?
C7A C2A C1A 120.2(6) . . ?
C3A C2A C1A 120.9(6) . . ?
C7A C2A Rh1' 79.5(5) . . ?
C3A C2A Rh1' 141.9(5) . . ?
C1A C2A Rh1' 50.2(3) . . ?
N1A C3A C4A 117.6(7) . . ?
N1A C3A C2A 124.1(7) . . ?
C4A C3A C2A 118.2(7) . . ?
C5A C4A C3A 120.8(8) . . ?
C5A C4A H4A 119.6 . . ?
C3A C4A H4A 119.6 . . ?
C6A C5A C4A 121.1(7) . . ?
C6A C5A H5A 119.5 . . ?
C4A C5A H5A 119.5 . . ?
C5A C6A C7A 119.1(7) . . ?
C5A C6A H6A 120.5 . . ?
C7A C6A H6A 120.5 . . ?
C2A C7A C6A 122.0(7) . . ?
C2A C7A Rh1' 65.8(4) . . ?
C6A C7A Rh1' 152.1(7) . . ?
C2A C7A H7A 119.0 . . ?
C6A C7A H7A 119.0 . . ?
Rh1' C7A H7A 60.8 . . ?
C3A N1A H1A1 120.0 . . ?
C3A N1A H1A2 120.0 . . ?
H1A1 N1A H1A2 120.0 . . ?
C15A N11A N12A 111.0(5) . . ?
C15A N11A C1A 131.7(6) . . ?
N12A N11A C1A 117.0(5) . . ?
C13A N12A N11A 103.9(6) . . ?
C13A N12A Rh1A 132.2(5) . . ?
N11A N12A Rh1A 121.1(4) . . ?
N12A C13A C14A 111.6(7) . . ?
N12A C13A H13A 124.2 . . ?
C14A C13A H13A 124.2 . . ?
C15A C14A C13A 106.6(7) . . ?
C15A C14A H14A 126.7 . . ?
C13A C14A H14A 126.7 . . ?
N11A C15A C14A 106.9(7) . . ?
N11A C15A H15A 126.6 . . ?
C14A C15A H15A 126.6 . . ?
C25A N21A N22A 111.5(6) . . ?
C25A N21A C1A 129.4(6) . . ?
N22A N21A C1A 118.9(5) . . ?
C25A N21A Rh1' 71.6(4) . . ?
N22A N21A Rh1' 145.8(5) . . ?
C1A N21A Rh1' 64.4(4) . . ?
C23A N22A N21A 103.3(6) . . ?
C23A N22A Rh1A 134.1(5) . . ?
N21A N22A Rh1A 122.4(5) . . ?
N22A C23A C24A 112.9(7) . . ?
N22A C23A H23A 123.6 . . ?
C24A C23A H23A 123.6 . . ?
C25A C24A C23A 105.4(6) . . ?
C25A C24A H24A 127.3 . . ?
C23A C24A H24A 127.3 . . ?
N21A C25A C24A 106.9(6) . . ?
N21A C25A Rh1' 63.0(4) . . ?
C24A C25A Rh1' 146.9(6) . . ?
N21A C25A H25A 126.6 . . ?
C24A C25A H25A 126.6 . . ?
Rh1' C25A H25A 71.3 . . ?
N32A N31A C35A 111.1(6) . . ?
N32A N31A C1A 128.1(6) . . ?
C35A N31A C1A 120.0(5) . . ?
N32A N31A Rh1' 86.2(5) . . ?
C35A N31A Rh1' 113.4(5) . . ?
C1A N31A Rh1' 66.5(4) . . ?
N31A N32A C33A 105.6(7) . . ?
N31A N32A Rh1' 52.5(3) . . ?
C33A N32A Rh1' 117.8(6) . . ?
N32A C33A C34A 106.3(7) . . ?
N32A C33A H33A 126.9 . . ?
C34A C33A H33A 126.9 . . ?
C35A C34A C33A 110.1(7) . . ?
C35A C34A H34A 124.9 . . ?
C33A C34A H34A 124.9 . . ?
C34A C35A N31A 106.9(6) . . ?
C34A C35A Rh1' 106.6(5) . . ?
N31A C35A Rh1' 36.6(3) . . ?
C34A C35A H35A 126.6 . . ?
N31A C35A H35A 126.6 . . ?
Rh1' C35A H35A 115.7 . . ?
C42A C41A C48A 129.0(9) . . ?
C42A C41A Rh1A 71.4(5) . . ?
C48A C41A Rh1A 110.9(7) . . ?
C42A C41A H41A 112.5 . . ?
C48A C41A H41A 112.5 . . ?
Rh1A C41A H41A 112.5 . . ?
C41A C42A C43A 122.1(9) . . ?
C41A C42A Rh1A 70.7(5) . . ?
C43A C42A Rh1A 114.7(6) . . ?
C41A C42A H42A 114.1 . . ?
C43A C42A H42A 114.1 . . ?
Rh1A C42A H42A 114.1 . . ?
C42A C43A C44A 111.2(7) . . ?
C42A C43A H43A 109.4 . . ?
C44A C43A H43A 109.4 . . ?
C42A C43A H43B 109.4 . . ?
C44A C43A H43B 109.4 . . ?
H43A C43A H43B 108.0 . . ?
C45A C44A C43A 111.9(7) . . ?
C45A C44A H44A 109.2 . . ?
C43A C44A H44A 109.2 . . ?
C45A C44A H44B 109.2 . . ?
C43A C44A H44B 109.2 . . ?
H44A C44A H44B 107.9 . . ?
C46A C45A C44A 125.2(7) . . ?
C46A C45A Rh1A 73.8(4) . . ?
C44A C45A Rh1A 112.4(5) . . ?
C46A C45A H45A 113.0 . . ?
C44A C45A H45A 113.0 . . ?
Rh1A C45A H45A 113.0 . . ?
C45A C46A C47A 124.4(7) . . ?
C45A C46A Rh1A 68.4(4) . . ?
C47A C46A Rh1A 112.8(6) . . ?
C45A C46A H46A 114.3 . . ?
C47A C46A H46A 114.3 . . ?
Rh1A C46A H46A 114.3 . . ?
C46A C47A C48A 111.9(8) . . ?
C46A C47A H47A 109.2 . . ?
C48A C47A H47A 109.2 . . ?
C46A C47A H47B 109.2 . . ?
C48A C47A H47B 109.2 . . ?
H47A C47A H47B 107.9 . . ?
C41A C48A C47A 113.0(8) . . ?
C41A C48A H48A 109.0 . . ?
C47A C48A H48A 109.0 . . ?
C41A C48A H48B 109.0 . . ?
C47A C48A H48B 109.0 . . ?
H48A C48A H48B 107.8 . . ?
C81A B1A C51A 114.3(5) . . ?
C81A B1A C61A 104.1(4) . . ?
C51A B1A C61A 112.0(5) . . ?
C81A B1A C71A 112.2(5) . . ?
C51A B1A C71A 102.2(4) . . ?
C61A B1A C71A 112.4(5) . . ?
C52A C51A C56A 115.7(5) . . ?
C52A C51A B1A 124.9(5) . . ?
C56A C51A B1A 119.0(5) . . ?
C51A C52A C53A 122.1(6) . . ?
C51A C52A H52A 118.9 . . ?
C53A C52A H52A 118.9 . . ?
C54A C53A C52A 120.4(6) . . ?
C54A C53A C57A 118.4(6) . . ?
C52A C53A C57A 121.2(6) . . ?
C55A C54A C53A 118.1(6) . . ?
C55A C54A H54A 120.9 . . ?
C53A C54A H54A 120.9 . . ?
C54A C55A C56A 120.8(6) . . ?
C54A C55A C58A 121.2(6) . . ?
C56A C55A C58A 118.0(6) . . ?
C51A C56A C55A 122.8(6) . . ?
C51A C56A H56A 118.6 . . ?
C55A C56A H56A 118.6 . . ?
F3A C57A F1A 106.1(6) . . ?
F3A C57A F2A 105.6(6) . . ?
F1A C57A F2A 103.9(7) . . ?
F3A C57A C53A 113.2(7) . . ?
F1A C57A C53A 114.6(6) . . ?
F2A C57A C53A 112.6(6) . . ?
F42A C58A F51A 76.5(5) . . ?
F42A C58A F52A 107.1(4) . . ?
F51A C58A F52A 33.8(5) . . ?
F42A C58A F61A 125.2(7) . . ?
F51A C58A F61A 106.6(4) . . ?
F52A C58A F61A 77.4(5) . . ?
F42A C58A F62A 107.3(4) . . ?
F51A C58A F62A 130.2(7) . . ?
F52A C58A F62A 106.4(4) . . ?
F61A C58A F62A 30.3(5) . . ?
F42A C58A F41A 31.5(5) . . ?
F51A C58A F41A 106.3(4) . . ?
F52A C58A F41A 131.9(6) . . ?
F61A C58A F41A 106.2(4) . . ?
F62A C58A F41A 80.4(5) . . ?
F42A C58A C55A 113.7(6) . . ?
F51A C58A C55A 111.9(6) . . ?
F52A C58A C55A 110.8(6) . . ?
F61A C58A C55A 114.9(6) . . ?
F62A C58A C55A 111.2(6) . . ?
F41A C58A C55A 110.3(6) . . ?
C66A C61A C62A 116.1(5) . . ?
C66A C61A B1A 119.4(5) . . ?
C62A C61A B1A 124.3(5) . . ?
C63A C62A C61A 122.2(6) . . ?
C63A C62A H62A 118.9 . . ?
C61A C62A H62A 118.9 . . ?
C64A C63A C62A 121.0(6) . . ?
C64A C63A C67A 121.8(6) . . ?
C62A C63A C67A 117.2(6) . . ?
C63A C64A C65A 119.1(6) . . ?
C63A C64A H64A 120.4 . . ?
C65A C64A H64A 120.4 . . ?
C64A C65A C66A 119.8(6) . . ?
C64A C65A C68A 119.1(6) . . ?
C66A C65A C68A 121.0(6) . . ?
C61A C66A C65A 121.9(6) . . ?
C61A C66A H66A 119.1 . . ?
C65A C66A H66A 119.1 . . ?
F7A C67A F8A 107.2(6) . . ?
F7A C67A F9A 106.4(6) . . ?
F8A C67A F9A 104.9(6) . . ?
F7A C67A C63A 112.3(6) . . ?
F8A C67A C63A 113.7(6) . . ?
F9A C67A C63A 111.8(6) . . ?
F12A C68A F10A 111.4(7) . . ?
F12A C68A F11A 103.8(6) . . ?
F10A C68A F11A 101.4(6) . . ?
F12A C68A C65A 114.5(5) . . ?
F10A C68A C65A 112.9(5) . . ?
F11A C68A C65A 111.7(6) . . ?
C72A C71A C76A 117.1(5) . . ?
C72A C71A B1A 124.1(5) . . ?
C76A C71A B1A 118.3(5) . . ?
C71A C72A C73A 120.8(5) . . ?
C71A C72A H72A 119.6 . . ?
C73A C72A H72A 119.6 . . ?
C74A C73A C72A 120.8(5) . . ?
C74A C73A C77A 120.7(5) . . ?
C72A C73A C77A 118.3(5) . . ?
C75A C74A C73A 119.0(6) . . ?
C75A C74A H74A 120.5 . . ?
C73A C74A H74A 120.5 . . ?
C74A C75A C76A 121.2(6) . . ?
C74A C75A C78A 120.6(7) . . ?
C76A C75A C78A 118.2(7) . . ?
C75A C76A C71A 121.0(6) . . ?
C75A C76A H76A 119.5 . . ?
C71A C76A H76A 119.5 . . ?
F13A C77A F14A 106.9(6) . . ?
F13A C77A F15A 105.1(6) . . ?
F14A C77A F15A 106.8(6) . . ?
F13A C77A C73A 112.6(5) . . ?
F14A C77A C73A 113.4(5) . . ?
F15A C77A C73A 111.6(6) . . ?
F16A C78A F18A 111.0(8) . . ?
F16A C78A F17A 102.9(7) . . ?
F18A C78A F17A 101.4(7) . . ?
F16A C78A C75A 114.6(7) . . ?
F18A C78A C75A 113.6(7) . . ?
F17A C78A C75A 112.2(7) . . ?
C82A C81A C86A 115.9(5) . . ?
C82A C81A B1A 123.5(5) . . ?
C86A C81A B1A 120.2(5) . . ?
C83A C82A C81A 123.0(6) . . ?
C83A C82A H82A 118.5 . . ?
C81A C82A H82A 118.5 . . ?
C82A C83A C84A 120.5(7) . . ?
C82A C83A C87A 121.1(9) . . ?
C84A C83A C87A 118.4(8) . . ?
C83A C84A C85A 118.5(6) . . ?
C83A C84A H84A 120.8 . . ?
C85A C84A H84A 120.8 . . ?
C86A C85A C84A 120.4(6) . . ?
C86A C85A C88A 120.4(6) . . ?
C84A C85A C88A 119.2(6) . . ?
C85A C86A C81A 121.7(6) . . ?
C85A C86A H86A 119.1 . . ?
C81A C86A H86A 119.1 . . ?
F19A C87A F21A 108.3(9) . . ?
F19A C87A F20A 102.6(10) . . ?
F21A C87A F20A 104.2(8) . . ?
F19A C87A C83A 111.6(9) . . ?
F21A C87A C83A 115.9(9) . . ?
F20A C87A C83A 113.1(9) . . ?
F23A C88A F22A 107.7(6) . . ?
F23A C88A F24A 106.4(7) . . ?
F22A C88A F24A 106.5(7) . . ?
F23A C88A C85A 112.4(7) . . ?
F22A C88A C85A 111.4(6) . . ?
F24A C88A C85A 111.9(6) . . ?
C46B Rh1B N22B 150.8(3) . . ?
C46B Rh1B N12B 95.5(3) . . ?
N22B Rh1B N12B 86.4(2) . . ?
C46B Rh1B C42B 97.1(3) . . ?
N22B Rh1B C42B 94.5(3) . . ?
N12B Rh1B C42B 151.8(3) . . ?
C46B Rh1B C41B 80.8(3) . . ?
N22B Rh1B C41B 91.7(3) . . ?
N12B Rh1B C41B 168.9(3) . . ?
C42B Rh1B C41B 39.3(4) . . ?
C46B Rh1B C45B 35.0(4) . . ?
N22B Rh1B C45B 173.9(3) . . ?
N12B Rh1B C45B 94.7(3) . . ?
C42B Rh1B C45B 81.7(4) . . ?
C41B Rh1B C45B 88.3(3) . . ?
Rh2' C1B N31B 76.4(4) . . ?
Rh2' C1B N21B 70.5(4) . . ?
N31B C1B N21B 108.4(5) . . ?
Rh2' C1B N11B 175.6(6) . . ?
N31B C1B N11B 106.4(6) . . ?
N21B C1B N11B 111.4(5) . . ?
Rh2' C1B C2B 66.7(4) . . ?
N31B C1B C2B 112.7(6) . . ?
N21B C1B C2B 109.1(6) . . ?
N11B C1B C2B 108.9(5) . . ?
C7B C2B C3B 120.1(7) . . ?
C7B C2B C1B 119.0(6) . . ?
C3B C2B C1B 120.9(6) . . ?
C7B C2B Rh2' 89.8(5) . . ?
C3B C2B Rh2' 125.9(6) . . ?
C1B C2B Rh2' 54.8(4) . . ?
N1B C3B C4B 119.3(7) . . ?
N1B C3B C2B 122.6(7) . . ?
C4B C3B C2B 118.1(7) . . ?
C5B C4B C3B 121.1(7) . . ?
C5B C4B H4B 119.5 . . ?
C3B C4B H4B 119.5 . . ?
C6B C5B C4B 121.5(8) . . ?
C6B C5B H5B 119.3 . . ?
C4B C5B H5B 119.3 . . ?
C5B C6B C7B 119.5(7) . . ?
C5B C6B H6B 120.2 . . ?
C7B C6B H6B 120.2 . . ?
C2B C7B C6B 119.6(7) . . ?
C2B C7B Rh2' 50.0(4) . . ?
C6B C7B Rh2' 138.8(6) . . ?
C2B C7B H7B 120.2 . . ?
C6B C7B H7B 120.2 . . ?
Rh2' C7B H7B 83.7 . . ?
C3B N1B H1B1 120.0 . . ?
C3B N1B H1B2 120.0 . . ?
H1B1 N1B H1B2 120.0 . . ?
N12B N11B C15B 109.4(6) . . ?
N12B N11B C1B 121.8(5) . . ?
C15B N11B C1B 126.4(6) . . ?
C13B N12B N11B 106.1(6) . . ?
C13B N12B Rh1B 128.8(6) . . ?
N11B N12B Rh1B 124.1(4) . . ?
N12B C13B C14B 109.5(7) . . ?
N12B C13B H13B 125.3 . . ?
C14B C13B H13B 125.3 . . ?
C15B C14B C13B 107.2(7) . . ?
C15B C14B H14B 126.4 . . ?
C13B C14B H14B 126.4 . . ?
C14B C15B N11B 107.7(7) . . ?
C14B C15B H15B 126.1 . . ?
N11B C15B H15B 126.1 . . ?
C25B N21B N22B 110.9(6) . . ?
C25B N21B C1B 124.4(6) . . ?
N22B N21B C1B 123.7(6) . . ?
C25B N21B Rh2' 74.5(5) . . ?
N22B N21B Rh2' 147.5(5) . . ?
C1B N21B Rh2' 54.5(4) . . ?
C23B N22B N21B 104.5(6) . . ?
C23B N22B Rh1B 129.6(5) . . ?
N21B N22B Rh1B 124.8(5) . . ?
N22B C23B C24B 111.9(7) . . ?
N22B C23B H23B 124.1 . . ?
C24B C23B H23B 124.1 . . ?
C25B C24B C23B 104.9(7) . . ?
C25B C24B H24B 127.6 . . ?
C23B C24B H24B 127.6 . . ?
N21B C25B C24B 107.7(7) . . ?
N21B C25B Rh2' 61.1(4) . . ?
C24B C25B Rh2' 148.3(6) . . ?
N21B C25B H25B 126.2 . . ?
C24B C25B H25B 126.2 . . ?
Rh2' C25B H25B 71.9 . . ?
N32B N31B C35B 110.9(6) . . ?
N32B N31B C1B 120.2(6) . . ?
C35B N31B C1B 128.0(6) . . ?
N32B N31B Rh2' 71.5(4) . . ?
C35B N31B Rh2' 153.7(5) . . ?
C1B N31B Rh2' 51.6(3) . . ?
N31B C35B C33B 105.9(7) . . ?
N31B C35B H35B 127.1 . . ?
C33B C35B H35B 127.1 . . ?
C35B C33B C34B 104.9(7) . . ?
C35B C33B H33B 127.6 . . ?
C34B C33B H33B 127.6 . . ?
N32B C34B C33B 111.2(8) . . ?
N32B C34B H34B 124.4 . . ?
C33B C34B H34B 124.4 . . ?
C34B N32B N31B 107.1(7) . . ?
C34B N32B Rh2' 152.2(7) . . ?
N31B N32B Rh2' 66.4(4) . . ?
C42B C41B C48B 125.1(8) . . ?
C42B C41B Rh1B 69.4(5) . . ?
C48B C41B Rh1B 113.1(6) . . ?
C42B C41B H41B 113.7 . . ?
C48B C41B H41B 113.7 . . ?
Rh1B C41B H41B 113.7 . . ?
C41B C42B C43B 124.0(8) . . ?
C41B C42B Rh1B 71.3(5) . . ?
C43B C42B Rh1B 110.3(7) . . ?
C41B C42B H42B 114.4 . . ?
C43B C42B H42B 114.4 . . ?
Rh1B C42B H42B 114.4 . . ?
C42B C43B C44B 112.3(8) . . ?
C42B C43B H43C 109.1 . . ?
C44B C43B H43C 109.1 . . ?
C42B C43B H43D 109.1 . . ?
C44B C43B H43D 109.1 . . ?
H43C C43B H43D 107.9 . . ?
C43B C44B C45B 111.3(8) . . ?
C43B C44B H44C 109.4 . . ?
C45B C44B H44C 109.4 . . ?
C43B C44B H44D 109.4 . . ?
C45B C44B H44D 109.4 . . ?
H44C C44B H44D 108.0 . . ?
C46B C45B C44B 123.3(9) . . ?
C46B C45B Rh1B 69.2(5) . . ?
C44B C45B Rh1B 111.8(6) . . ?
C46B C45B H45B 114.7 . . ?
C44B C45B H45B 114.7 . . ?
Rh1B C45B H45B 114.7 . . ?
C45B C46B C47B 124.9(9) . . ?
C45B C46B Rh1B 75.7(6) . . ?
C47B C46B Rh1B 110.2(6) . . ?
C45B C46B H46B 113.3 . . ?
C47B C46B H46B 113.3 . . ?
Rh1B C46B H46B 113.3 . . ?
C48B C47B C46B 113.0(8) . . ?
C48B C47B H47C 109.0 . . ?
C46B C47B H47C 109.0 . . ?
C48B C47B H47D 109.0 . . ?
C46B C47B H47D 109.0 . . ?
H47C C47B H47D 107.8 . . ?
C47B C48B C41B 113.2(8) . . ?
C47B C48B H48C 108.9 . . ?
C41B C48B H48C 108.9 . . ?
C47B C48B H48D 108.9 . . ?
C41B C48B H48D 108.9 . . ?
H48C C48B H48D 107.8 . . ?
C71B B1B C81B 111.9(5) . . ?
C71B B1B C51B 103.2(5) . . ?
C81B B1B C51B 114.7(5) . . ?
C71B B1B C61B 111.1(5) . . ?
C81B B1B C61B 103.6(5) . . ?
C51B B1B C61B 112.6(5) . . ?
C56B C51B C52B 116.0(6) . . ?
C56B C51B B1B 124.6(5) . . ?
C52B C51B B1B 118.4(5) . . ?
C53B C52B C51B 121.2(6) . . ?
C53B C52B H52B 119.4 . . ?
C51B C52B H52B 119.4 . . ?
C54B C53B C52B 121.6(6) . . ?
C54B C53B C57B 120.0(6) . . ?
C52B C53B C57B 118.4(7) . . ?
C53B C54B C55B 118.3(6) . . ?
C53B C54B H54B 120.9 . . ?
C55B C54B H54B 120.9 . . ?
C56B C55B C54B 119.6(6) . . ?
C56B C55B C58B 121.9(6) . . ?
C54B C55B C58B 118.4(6) . . ?
C51B C56B C55B 123.3(6) . . ?
C51B C56B H56B 118.3 . . ?
C55B C56B H56B 118.3 . . ?
F3B C57B F2B' 130.3(7) . . ?
F3B C57B F2B 109.0(4) . . ?
F2B' C57B F2B 46.3(6) . . ?
F3B C57B F1B' 49.3(6) . . ?
F2B' C57B F1B' 108.9(4) . . ?
F2B C57B F1B' 131.2(7) . . ?
F3B C57B F1B 105.0(4) . . ?
F2B' C57B F1B 60.2(6) . . ?
F2B C57B F1B 104.7(4) . . ?
F1B' C57B F1B 57.9(6) . . ?
F3B C57B F3B' 57.2(5) . . ?
F2B' C57B F3B' 105.0(4) . . ?
F2B C57B F3B' 60.9(5) . . ?
F1B' C57B F3B' 104.7(4) . . ?
F1B C57B F3B' 143.9(6) . . ?
F3B C57B C53B 115.1(6) . . ?
F2B' C57B C53B 114.6(6) . . ?
F2B C57B C53B 114.0(7) . . ?
F1B' C57B C53B 114.8(6) . . ?
F1B C57B C53B 108.1(7) . . ?
F3B' C57B C53B 108.0(6) . . ?
F4B C58B F5B 106.0(7) . . ?
F4B C58B F6B 105.2(7) . . ?
F5B C58B F6B 103.7(8) . . ?
F4B C58B C55B 115.3(7) . . ?
F5B C58B C55B 113.0(6) . . ?
F6B C58B C55B 112.6(6) . . ?
C62B C61B C66B 115.1(5) . . ?
C62B C61B B1B 122.6(5) . . ?
C66B C61B B1B 122.1(5) . . ?
C63B C62B C61B 122.3(6) . . ?
C63B C62B H62B 118.9 . . ?
C61B C62B H62B 118.9 . . ?
C62B C63B C64B 121.9(6) . . ?
C62B C63B C67B 118.9(6) . . ?
C64B C63B C67B 119.2(6) . . ?
C65B C64B C63B 117.5(6) . . ?
C65B C64B H64B 121.3 . . ?
C63B C64B H64B 121.3 . . ?
C64B C65B C66B 121.2(6) . . ?
C64B C65B C68B 120.9(6) . . ?
C66B C65B C68B 117.9(6) . . ?
C65B C66B C61B 122.0(6) . . ?
C65B C66B H66B 119.0 . . ?
C61B C66B H66B 119.0 . . ?
F7B C67B F8B 106.9(7) . . ?
F7B C67B F9B 106.4(6) . . ?
F8B C67B F9B 105.6(7) . . ?
F7B C67B C63B 114.0(6) . . ?
F8B C67B C63B 112.4(7) . . ?
F9B C67B C63B 111.0(7) . . ?
F10B C68B F11B 105.5(6) . . ?
F10B C68B F12B 106.5(6) . . ?
F11B C68B F12B 105.4(7) . . ?
F10B C68B C65B 114.1(6) . . ?
F11B C68B C65B 111.9(6) . . ?
F12B C68B C65B 112.9(6) . . ?
C76B C71B C72B 115.1(5) . . ?
C76B C71B B1B 126.5(5) . . ?
C72B C71B B1B 118.1(5) . . ?
C73B C72B C71B 122.1(6) . . ?
C73B C72B H72B 119.0 . . ?
C71B C72B H72B 119.0 . . ?
C72B C73B C74B 120.9(6) . . ?
C72B C73B C78B 117.9(5) . . ?
C74B C73B C78B 121.1(5) . . ?
C75B C74B C73B 117.7(5) . . ?
C75B C74B H74B 121.2 . . ?
C73B C74B H74B 121.2 . . ?
C74B C75B C76B 120.7(6) . . ?
C74B C75B C77B 119.1(6) . . ?
C76B C75B C77B 120.2(6) . . ?
C71B C76B C75B 123.5(5) . . ?
C71B C76B H76B 118.2 . . ?
C75B C76B H76B 118.2 . . ?
F18B C77B F16B 107.5(6) . . ?
F18B C77B F17B 104.3(5) . . ?
F16B C77B F17B 104.7(6) . . ?
F18B C77B C75B 112.2(5) . . ?
F16B C77B C75B 114.1(5) . . ?
F17B C77B C75B 113.3(5) . . ?
F13B C78B F15B 108.6(6) . . ?
F13B C78B F14B 104.0(6) . . ?
F15B C78B F14B 104.8(6) . . ?
F13B C78B C73B 112.6(6) . . ?
F15B C78B C73B 113.9(5) . . ?
F14B C78B C73B 112.3(6) . . ?
C82B C81B C86B 115.2(6) . . ?
C82B C81B B1B 119.4(5) . . ?
C86B C81B B1B 125.2(6) . . ?
C83B C82B C81B 124.1(7) . . ?
C83B C82B H82B 118.0 . . ?
C81B C82B H82B 118.0 . . ?
C82B C83B C84B 119.0(7) . . ?
C82B C83B C87B 123.0(6) . . ?
C84B C83B C87B 117.9(6) . . ?
C85B C84B C83B 118.4(7) . . ?
C85B C84B H84B 120.8 . . ?
C83B C84B H84B 120.8 . . ?
C86B C85B C84B 121.4(7) . . ?
C86B C85B C88B 120.8(7) . . ?
C84B C85B C88B 117.8(6) . . ?
C85B C86B C81B 121.8(7) . . ?
C85B C86B H86B 119.1 . . ?
C81B C86B H86B 119.1 . . ?
F21B C87B F19B 108.9(4) . . ?
F21B C87B F19' 124.8(7) . . ?
F19B C87B F19' 31.0(5) . . ?
F21B C87B F20' 65.3(5) . . ?
F19B C87B F20' 128.9(7) . . ?
F19' C87B F20' 107.6(4) . . ?
F21B C87B F21' 41.0(5) . . ?
F19B C87B F21' 77.2(6) . . ?
F19' C87B F21' 105.0(4) . . ?
F20' C87B F21' 105.3(4) . . ?
F21B C87B F20B 105.7(4) . . ?
F19B C87B F20B 105.3(4) . . ?
F19' C87B F20B 75.2(5) . . ?
F20' C87B F20B 42.1(5) . . ?
F21' C87B F20B 140.5(6) . . ?
F21B C87B C83B 115.9(6) . . ?
F19B C87B C83B 112.0(6) . . ?
F19' C87B C83B 115.6(6) . . ?
F20' C87B C83B 115.5(6) . . ?
F21' C87B C83B 106.8(6) . . ?
F20B C87B C83B 108.3(6) . . ?
F22B C88B F24B 110.2(4) . . ?
F22B C88B F24' 134.0(6) . . ?
F24B C88B F24' 47.5(5) . . ?
F22B C88B F23' 49.2(5) . . ?
F24B C88B F23' 129.5(6) . . ?
F24' C88B F23' 108.6(4) . . ?
F22B C88B F23B 105.7(4) . . ?
F24B C88B F23B 105.5(4) . . ?
F24' C88B F23B 60.3(5) . . ?
F23' C88B F23B 57.6(5) . . ?
F22B C88B F22' 58.5(5) . . ?
F24B C88B F22' 58.9(5) . . ?
F24' C88B F22' 104.4(4) . . ?
F23' C88B F22' 104.0(4) . . ?
F23B C88B F22' 142.7(6) . . ?
F22B C88B C85B 112.6(6) . . ?
F24B C88B C85B 114.7(6) . . ?
F24' C88B C85B 113.4(6) . . ?
F23' C88B C85B 115.8(6) . . ?
F23B C88B C85B 107.6(5) . . ?
F22' C88B C85B 109.7(6) . . ?
N31A Rh1' N21A 90.8(3) . . ?
N31A Rh1' C1A 51.8(3) . . ?
N21A Rh1' C1A 52.3(3) . . ?
N31A Rh1' C25A 109.2(4) . . ?
N21A Rh1' C25A 45.4(3) . . ?
C1A Rh1' C25A 94.5(4) . . ?
N31A Rh1' N32A 41.3(3) . . ?
N21A Rh1' N32A 131.6(4) . . ?
C1A Rh1' N32A 84.2(3) . . ?
C25A Rh1' N32A 139.3(4) . . ?
N31A Rh1' C2A 77.2(3) . . ?
N21A Rh1' C2A 77.7(3) . . ?
C1A Rh1' C2A 43.2(3) . . ?
C25A Rh1' C2A 121.9(3) . . ?
N32A Rh1' C2A 83.9(3) . . ?
N31A Rh1' C7A 111.2(3) . . ?
N21A Rh1' C7A 84.5(3) . . ?
C1A Rh1' C7A 73.7(3) . . ?
C25A Rh1' C7A 114.1(3) . . ?
N32A Rh1' C7A 104.6(3) . . ?
C2A Rh1' C7A 34.7(3) . . ?
N31A Rh1' C35A 30.0(3) . . ?
N21A Rh1' C35A 83.8(3) . . ?
C1A Rh1' C35A 67.9(3) . . ?
C25A Rh1' C35A 83.8(3) . . ?
N32A Rh1' C35A 57.9(3) . . ?
C2A Rh1' C35A 104.1(3) . . ?
C7A Rh1' C35A 138.8(3) . . ?
C1B Rh2' C2B 58.5(4) . . ?
C1B Rh2' N21B 55.0(4) . . ?
C2B Rh2' N21B 94.1(4) . . ?
C1B Rh2' N31B 52.0(3) . . ?
C2B Rh2' N31B 92.3(3) . . ?
N21B Rh2' N31B 85.7(3) . . ?
C1B Rh2' C25B 96.8(4) . . ?
C2B Rh2' C25B 107.1(4) . . ?
N21B Rh2' C25B 44.4(3) . . ?
N31B Rh2' C25B 126.3(4) . . ?
C1B Rh2' N32B 92.4(4) . . ?
C2B Rh2' N32B 128.9(4) . . ?
N21B Rh2' N32B 101.7(3) . . ?
N31B Rh2' N32B 42.1(3) . . ?
C25B Rh2' N32B 118.2(4) . . ?
C1B Rh2' C7B 86.0(4) . . ?
C2B Rh2' C7B 40.3(3) . . ?
N21B Rh2' C7B 133.7(3) . . ?
N31B Rh2' C7B 88.4(3) . . ?
C25B Rh2' C7B 137.4(4) . . ?
N32B Rh2' C7B 104.2(3) . . ?

loop_
_geom_bond_atom_site_label_1
_geom_bond_atom_site_label_2
_geom_bond_distance
_geom_bond_site_symmetry_2
_geom_bond_publ_flag
Rh1A N12A 2.064(6) . ?
Rh1A C45A 2.089(7) . ?
Rh1A N22A 2.097(7) . ?
Rh1A C41A 2.129(8) . ?
Rh1A C42A 2.137(8) . ?
Rh1A C46A 2.157(8) . ?
C1A N11A 1.454(9) . ?
C1A N31A 1.456(9) . ?
C1A N21A 1.491(9) . ?
C1A C2A 1.514(10) . ?
C1A Rh1' 1.700(8) . ?
C2A C7A 1.377(10) . ?
C2A C3A 1.423(10) . ?
C2A Rh1' 2.208(8) . ?
C3A N1A 1.358(10) . ?
C3A C4A 1.414(11) . ?
C4A C5A 1.388(12) . ?
C4A H4A 0.9300 . ?
C5A C6A 1.352(12) . ?
C5A H5A 0.9300 . ?
C6A C7A 1.410(11) . ?
C6A H6A 0.9300 . ?
C7A Rh1' 2.381(9) . ?
C7A H7A 0.9300 . ?
N1A H1A1 0.8600 . ?
N1A H1A2 0.8600 . ?
N11A C15A 1.356(9) . ?
N11A N12A 1.412(9) . ?
N12A C13A 1.345(10) . ?
C13A C14A 1.392(12) . ?
C13A H13A 0.9300 . ?
C14A C15A 1.381(12) . ?
C14A H14A 0.9300 . ?
C15A H15A 0.9300 . ?
N21A C25A 1.346(9) . ?
N21A N22A 1.358(9) . ?
N21A Rh1' 1.683(6) . ?
N22A C23A 1.328(9) . ?
C23A C24A 1.359(10) . ?
C23A H23A 0.9300 . ?
C24A C25A 1.354(10) . ?
C24A H24A 0.9300 . ?
C25A Rh1' 1.793(8) . ?
C25A H25A 0.9300 . ?
N31A N32A 1.359(9) . ?
N31A C35A 1.368(9) . ?
N31A Rh1' 1.634(7) . ?
N32A C33A 1.361(11) . ?
N32A Rh1' 2.056(8) . ?
C33A C34A 1.426(13) . ?
C33A H33A 0.9300 . ?
C34A C35A 1.278(11) . ?
C34A H34A 0.9300 . ?
C35A Rh1' 2.513(7) . ?
C35A H35A 0.9300 . ?
C41A C42A 1.384(12) . ?
C41A C48A 1.467(14) . ?
C41A H41A 0.9800 . ?
C42A C43A 1.506(12) . ?
C42A H42A 0.9800 . ?
C43A C44A 1.559(12) . ?
C43A H43A 0.9700 . ?
C43A H43B 0.9700 . ?
C44A C45A 1.522(11) . ?
C44A H44A 0.9700 . ?
C44A H44B 0.9700 . ?
C45A C46A 1.376(12) . ?
C45A H45A 0.9800 . ?
C46A C47A 1.506(13) . ?
C46A H46A 0.9800 . ?
C47A C48A 1.532(15) . ?
C47A H47A 0.9700 . ?
C47A H47B 0.9700 . ?
C48A H48A 0.9700 . ?
C48A H48B 0.9700 . ?
B1A C81A 1.630(8) . ?
B1A C51A 1.642(8) . ?
B1A C61A 1.645(8) . ?
B1A C71A 1.651(8) . ?
C51A C52A 1.384(8) . ?
C51A C56A 1.386(9) . ?
C52A C53A 1.397(9) . ?
C52A H52A 0.9300 . ?
C53A C54A 1.393(10) . ?
C53A C57A 1.474(9) . ?
C54A C55A 1.361(10) . ?
C54A H54A 0.9300 . ?
C55A C56A 1.391(9) . ?
C55A C58A 1.513(8) . ?
C56A H56A 0.9300 . ?
C57A F3A 1.323(9) . ?
C57A F1A 1.338(9) . ?
C57A F2A 1.346(9) . ?
C58A F42A 1.324(4) . ?
C58A F51A 1.330(4) . ?
C58A F52A 1.334(4) . ?
C58A F61A 1.334(4) . ?
C58A F62A 1.335(4) . ?
C58A F41A 1.338(4) . ?
C61A C66A 1.390(8) . ?
C61A C62A 1.400(8) . ?
C62A C63A 1.393(8) . ?
C62A H62A 0.9300 . ?
C63A C64A 1.355(10) . ?
C63A C67A 1.507(9) . ?
C64A C65A 1.393(9) . ?
C64A H64A 0.9300 . ?
C65A C66A 1.410(8) . ?
C65A C68A 1.479(9) . ?
C66A H66A 0.9300 . ?
C67A F7A 1.323(9) . ?
C67A F8A 1.329(9) . ?
C67A F9A 1.362(8) . ?
C68A F12A 1.305(8) . ?
C68A F10A 1.305(8) . ?
C68A F11A 1.363(9) . ?
C71A C72A 1.387(8) . ?
C71A C76A 1.405(8) . ?
C72A C73A 1.407(8) . ?
C72A H72A 0.9300 . ?
C73A C74A 1.374(9) . ?
C73A C77A 1.504(8) . ?
C74A C75A 1.360(10) . ?
C74A H74A 0.9300 . ?
C75A C76A 1.391(9) . ?
C75A C78A 1.483(10) . ?
C76A H76A 0.9300 . ?
C77A F13A 1.314(8) . ?
C77A F14A 1.317(8) . ?
C77A F15A 1.338(8) . ?
C78A F16A 1.312(9) . ?
C78A F18A 1.316(11) . ?
C78A F17A 1.361(11) . ?
C81A C82A 1.394(8) . ?
C81A C86A 1.407(8) . ?
C82A C83A 1.375(11) . ?
C82A H82A 0.9300 . ?
C83A C84A 1.384(12) . ?
C83A C87A 1.478(11) . ?
C84A C85A 1.396(10) . ?
C84A H84A 0.9300 . ?
C85A C86A 1.390(9) . ?
C85A C88A 1.500(9) . ?
C86A H86A 0.9300 . ?
C87A F19A 1.285(13) . ?
C87A F21A 1.287(12) . ?
C87A F20A 1.325(12) . ?
C88A F23A 1.318(10) . ?
C88A F22A 1.337(9) . ?
C88A F24A 1.339(10) . ?
Rh1B C46B 2.078(8) . ?
Rh1B N22B 2.087(7) . ?
Rh1B N12B 2.100(6) . ?
Rh1B C42B 2.112(8) . ?
Rh1B C41B 2.137(8) . ?
Rh1B C45B 2.154(8) . ?
C1B Rh2' 1.457(8) . ?
C1B N31B 1.465(9) . ?
C1B N21B 1.467(9) . ?
C1B N11B 1.474(9) . ?
C1B C2B 1.521(10) . ?
C2B C7B 1.382(10) . ?
C2B C3B 1.418(10) . ?
C2B Rh2' 1.638(8) . ?
C3B N1B 1.377(10) . ?
C3B C4B 1.392(11) . ?
C4B C5B 1.369(12) . ?
C4B H4B 0.9300 . ?
C5B C6B 1.349(12) . ?
C5B H5B 0.9300 . ?
C6B C7B 1.421(11) . ?
C6B H6B 0.9300 . ?
C7B Rh2' 2.139(8) . ?
C7B H7B 0.9300 . ?
N1B H1B1 0.8600 . ?
N1B H1B2 0.8600 . ?
N11B N12B 1.351(8) . ?
N11B C15B 1.367(9) . ?
N12B C13B 1.333(10) . ?
C13B C14B 1.383(11) . ?
C13B H13B 0.9300 . ?
C14B C15B 1.320(11) . ?
C14B H14B 0.9300 . ?
C15B H15B 0.9300 . ?
N21B C25B 1.351(9) . ?
N21B N22B 1.354(9) . ?
N21B Rh2' 1.688(7) . ?
N22B C23B 1.333(9) . ?
C23B C24B 1.379(12) . ?
C23B H23B 0.9300 . ?
C24B C25B 1.359(11) . ?
C24B H24B 0.9300 . ?
C25B Rh2' 1.858(8) . ?
C25B H25B 0.9300 . ?
N31B N32B 1.323(8) . ?
N31B C35B 1.361(9) . ?
N31B Rh2' 1.807(7) . ?
C35B C33B 1.362(12) . ?
C35B H35B 0.9300 . ?
C33B C34B 1.393(14) . ?
C33B H33B 0.9300 . ?
C34B N32B 1.278(11) . ?
C34B H34B 0.9300 . ?
N32B Rh2' 1.869(7) . ?
C41B C42B 1.430(13) . ?
C41B C48B 1.495(12) . ?
C41B H41B 0.9800 . ?
C42B C43B 1.505(14) . ?
C42B H42B 0.9800 . ?
C43B C44B 1.516(15) . ?
C43B H43C 0.9700 . ?
C43B H43D 0.9700 . ?
C44B C45B 1.542(12) . ?
C44B H44C 0.9700 . ?
C44B H44D 0.9700 . ?
C45B C46B 1.276(13) . ?
C45B H45B 0.9800 . ?
C46B C47B 1.545(14) . ?
C46B H46B 0.9800 . ?
C47B C48B 1.448(15) . ?
C47B H47C 0.9700 . ?
C47B H47D 0.9700 . ?
C48B H48C 0.9700 . ?
C48B H48D 0.9700 . ?
B1B C71B 1.631(8) . ?
B1B C81B 1.634(8) . ?
B1B C51B 1.637(9) . ?
B1B C61B 1.644(8) . ?
C51B C56B 1.382(9) . ?
C51B C52B 1.423(9) . ?
C52B C53B 1.388(10) . ?
C52B H52B 0.9300 . ?
C53B C54B 1.374(11) . ?
C53B C57B 1.498(8) . ?
C54B C55B 1.412(10) . ?
C54B H54B 0.9300 . ?
C55B C56B 1.385(9) . ?
C55B C58B 1.489(10) . ?
C56B H56B 0.9300 . ?
C57B F3B 1.319(4) . ?
C57B F2B' 1.319(4) . ?
C57B F2B 1.325(4) . ?
C57B F1B' 1.327(4) . ?
C57B F1B 1.360(4) . ?
C57B F3B' 1.362(4) . ?
C58B F4B 1.294(8) . ?
C58B F5B 1.320(9) . ?
C58B F6B 1.328(10) . ?
C61B C62B 1.412(8) . ?
C61B C66B 1.412(8) . ?
C62B C63B 1.373(9) . ?
C62B H62B 0.9300 . ?
C63B C64B 1.387(10) . ?
C63B C67B 1.510(10) . ?
C64B C65B 1.385(9) . ?
C64B H64B 0.9300 . ?
C65B C66B 1.393(9) . ?
C65B C68B 1.482(10) . ?
C66B H66B 0.9300 . ?
C67B F7B 1.323(10) . ?
C67B F8B 1.324(10) . ?
C67B F9B 1.347(9) . ?
C68B F10B 1.329(9) . ?
C68B F11B 1.330(9) . ?
C68B F12B 1.343(9) . ?
C71B C76B 1.381(8) . ?
C71B C72B 1.419(8) . ?
C72B C73B 1.387(8) . ?
C72B H72B 0.9300 . ?
C73B C74B 1.396(9) . ?
C73B C78B 1.491(9) . ?
C74B C75B 1.384(9) . ?
C74B H74B 0.9300 . ?
C75B C76B 1.388(9) . ?
C75B C77B 1.482(9) . ?
C76B H76B 0.9300 . ?
C77B F18B 1.325(8) . ?
C77B F16B 1.327(8) . ?
C77B F17B 1.352(8) . ?
C78B F13B 1.313(9) . ?
C78B F15B 1.336(8) . ?
C78B F14B 1.347(9) . ?
C81B C82B 1.398(9) . ?
C81B C86B 1.412(9) . ?
C82B C83B 1.382(10) . ?
C82B H82B 0.9300 . ?
C83B C84B 1.407(10) . ?
C83B C87B 1.474(9) . ?
C84B C85B 1.388(11) . ?
C84B H84B 0.9300 . ?
C85B C86B 1.382(10) . ?
C85B C88B 1.504(8) . ?
C86B H86B 0.9300 . ?
C87B F21B 1.320(4) . ?
C87B F19B 1.324(4) . ?
C87B F19' 1.326(4) . ?
C87B F20' 1.327(4) . ?
C87B F21' 1.354(4) . ?
C87B F20B 1.356(4) . ?
C88B F22B 1.313(4) . ?
C88B F24B 1.315(4) . ?
C88B F24' 1.324(4) . ?
C88B F23' 1.325(4) . ?
C88B F23B 1.359(4) . ?
C88B F22' 1.366(4) . ?
